data_7053022
loop_
_publ_author_name
'Raymont, Victoria'
'Wilson, Hannah'
'Pfrunder, Michael'
'McMurtrie, John C.'
'Mullen, Kathleen M.'

_publ_section_title
;
 New approaches to the synthesis of strapped porphyrin containing
 bipyridinium [2]rotaxanes
;
_journal_issue 4
_journal_name_full 'New Journal of Chemistry'
_journal_page_first 893
_journal_paper_doi 10.1039/c2nj40762k
_journal_volume 37
_journal_year 2013
_chemical_formula_moiety 'C82 H104 N4 O8 Zn'
_chemical_formula_sum 'C82 H104 N4 O8 Zn'
_chemical_formula_weight 1339.06
_chemical_name_systematic
;
?
;
_space_group_IT_number 2
_symmetry_cell_setting triclinic
_symmetry_space_group_name_Hall '-P 1'
_symmetry_space_group_name_H-M 'P -1'
_atom_sites_solution_hydrogens geom
_atom_sites_solution_primary direct
_atom_sites_solution_secondary difmap
_audit_creation_method SHELXL-97
_cell_angle_alpha 111.656(2)
_cell_angle_beta 106.0051(16)
_cell_angle_gamma 94.5871(16)
_cell_formula_units_Z 4
_cell_length_a 15.9841(3)
_cell_length_b 20.5840(5)
_cell_length_c 24.9501(5)
_cell_measurement_reflns_used 32207
_cell_measurement_temperature 173(2)
_cell_measurement_theta_max 28.7601
_cell_measurement_theta_min 3.1339
_cell_volume 7180.5(3)
_computing_cell_refinement
;
CrysAlis RED, Oxford Diffraction Ltd.,
Version 1.171.32.13 (release 29-11-2007 CrysAlis171 .NET)
(compiled Nov 29 2007,17:23:28)
;
_computing_data_collection
;
CrysAlis CCD, Oxford Diffraction Ltd.,
Version 1.171.32.13 (release 29-11-2007 CrysAlis171 .NET)
(compiled Nov 29 2007,17:23:28)
;
_computing_data_reduction
;
CrysAlis RED, Oxford Diffraction Ltd.,
Version 1.171.32.13 (release 29-11-2007 CrysAlis171 .NET)
(compiled Nov 29 2007,17:23:28)
;
_computing_molecular_graphics
;ORTEPIII (Farrugia, 1997)
WINGX-32 (Farrugia, 1999)
;
_computing_publication_material 'enCIFer 1.0 (CCDC, 2003)'
_computing_structure_refinement 'SHELXL-97 (Sheldrick, 1997)'
_computing_structure_solution 'SIR97 (Altomare, et. al. 1997)'
_diffrn_ambient_temperature 173(2)
_diffrn_detector_area_resol_mean 16.0774
_diffrn_measured_fraction_theta_full 0.998
_diffrn_measured_fraction_theta_max 0.885
_diffrn_measurement_device_type 'Oxford Diffraction Gemini'
_diffrn_measurement_method \w
_diffrn_radiation_monochromator graphite
_diffrn_radiation_source 'Enhance (Mo) X-ray Source'
_diffrn_radiation_type MoK\a
_diffrn_radiation_wavelength 0.71073
_diffrn_reflns_av_R_equivalents 0.0588
_diffrn_reflns_av_sigmaI/netI 0.0910
_diffrn_reflns_limit_h_max 21
_diffrn_reflns_limit_h_min -21
_diffrn_reflns_limit_k_max 26
_diffrn_reflns_limit_k_min -27
_diffrn_reflns_limit_l_max 33
_diffrn_reflns_limit_l_min -33
_diffrn_reflns_number 101687
_diffrn_reflns_theta_full 25.00
_diffrn_reflns_theta_max 28.82
_diffrn_reflns_theta_min 3.14
_diffrn_standards_decay_% 0
_diffrn_standards_number 0
_exptl_absorpt_coefficient_mu 0.401
_exptl_absorpt_correction_T_max 1.00000
_exptl_absorpt_correction_T_min 0.96044
_exptl_absorpt_correction_type multi-scan
_exptl_absorpt_process_details
;
CrysAlisPro, Oxford Diffraction Ltd.,
Version 1.171.33.55 (release 05-01-2010 CrysAlis171 .NET)
(compiled Jan 5 2010,16:28:46)
Empirical absorption correction using spherical harmonics,
implemented in SCALE3 ABSPACK scaling algorithm.
;
_exptl_crystal_colour red
_exptl_crystal_density_diffrn 1.239
_exptl_crystal_density_method 'not measured'
_exptl_crystal_description prism
_exptl_crystal_F_000 2872
_exptl_crystal_size_max 0.22
_exptl_crystal_size_mid 0.11
_exptl_crystal_size_min 0.03
_refine_diff_density_max 1.605
_refine_diff_density_min -1.145
_refine_diff_density_rms 0.079
_refine_ls_extinction_method none
_refine_ls_goodness_of_fit_ref 1.002
_refine_ls_hydrogen_treatment constr
_refine_ls_matrix_type full
_refine_ls_number_parameters 1651
_refine_ls_number_reflns 33202
_refine_ls_number_restraints 21
_refine_ls_restrained_S_all 1.003
_refine_ls_R_factor_all 0.1189
_refine_ls_R_factor_gt 0.0657
_refine_ls_shift/su_max 0.001
_refine_ls_shift/su_mean 0.000
_refine_ls_structure_factor_coef Fsqd
_refine_ls_weighting_details 'calc w=1/[\s^2^(Fo^2^)+(0.1098P)^2^+0.0000P] where P=(Fo^2^+2Fc^2^)/3'
_refine_ls_weighting_scheme calc
_refine_ls_wR_factor_gt 0.1715
_refine_ls_wR_factor_ref 0.1917
_reflns_number_gt 19837
_reflns_number_total 33202
_reflns_threshold_expression >2sigma(I)
_cod_data_source_file c2nj40762k.txt
_cod_data_source_block 5
_cod_original_cell_volume 7180.6(2)
_cod_original_sg_symbol_H-M P-1
_cod_database_code 7053022

loop_
_symmetry_equiv_pos_as_xyz
'x, y, z'
'-x, -y, -z'

loop_
_atom_site_label
_atom_site_type_symbol
_atom_site_fract_x
_atom_site_fract_y
_atom_site_fract_z
_atom_site_U_iso_or_equiv
_atom_site_adp_type
_atom_site_occupancy
_atom_site_symmetry_multiplicity
_atom_site_calc_flag
_atom_site_refinement_flags
_atom_site_disorder_assembly
_atom_site_disorder_group
C1 C 0.3428(2) 0.27469(17) 0.30932(15) 0.0228(7) Uani 1 1 d . . .
C2 C 0.2867(2) 0.22977(18) 0.24933(14) 0.0217(7) Uani 1 1 d . . .
C3 C 0.2297(2) 0.16536(18) 0.23336(15) 0.0231(7) Uani 1 1 d . . .
C4 C 0.1774(2) 0.11314(19) 0.17142(15) 0.0252(7) Uani 1 1 d . . .
C5 C 0.1353(2) 0.05710(19) 0.17753(15) 0.0270(8) Uani 1 1 d . . .
C6 C 0.1583(2) 0.07494(17) 0.24194(15) 0.0231(7) Uani 1 1 d . . .
C7 C 0.1241(2) 0.03384(18) 0.26735(15) 0.0244(7) Uani 1 1 d . . .
H7 H 0.0909 -0.0125 0.2394 0.029 Uiso 1 1 calc R . .
C8 C 0.1319(2) 0.05140(17) 0.32790(15) 0.0222(7) Uani 1 1 d . . .
C9 C 0.0843(2) 0.00788(18) 0.34873(15) 0.0239(7) Uani 1 1 d . . .
C10 C 0.0962(2) 0.04756(18) 0.40849(15) 0.0233(7) Uani 1 1 d . . .
C11 C 0.1578(2) 0.11481(17) 0.42588(15) 0.0205(7) Uani 1 1 d . . .
C12 C 0.1951(2) 0.17012(17) 0.48494(14) 0.0214(7) Uani 1 1 d . . .
C13 C 0.2631(2) 0.22948(17) 0.50184(14) 0.0194(6) Uani 1 1 d . . .
C14 C 0.3115(2) 0.28247(17) 0.56432(14) 0.0225(7) Uani 1 1 d . . .
C15 C 0.3721(2) 0.32899(17) 0.55895(14) 0.0218(7) Uani 1 1 d . . .
C16 C 0.3602(2) 0.30517(17) 0.49481(15) 0.0223(7) Uani 1 1 d . . .
C17 C 0.4089(2) 0.33899(17) 0.47081(15) 0.0227(7) Uani 1 1 d . . .
H17 H 0.4548 0.3786 0.4998 0.027 Uiso 1 1 calc R . .
C18 C 0.3990(2) 0.32223(17) 0.40966(15) 0.0236(7) Uani 1 1 d . . .
C19 C 0.4501(2) 0.36307(17) 0.38865(15) 0.0239(7) Uani 1 1 d . . .
C20 C 0.4157(2) 0.33474(17) 0.32668(15) 0.0245(7) Uani 1 1 d . . .
C21 C 0.1597(2) 0.16778(19) 0.53383(15) 0.0264(7) Uani 1 1 d . . .
C22 C 0.0943(2) 0.2050(2) 0.54589(16) 0.0319(8) Uani 1 1 d . . .
H22 H 0.0690 0.2288 0.5211 0.038 Uiso 1 1 calc R . .
C23 C 0.0647(3) 0.2080(2) 0.59461(19) 0.0464(11) Uani 1 1 d . . .
H23 H 0.0198 0.2335 0.6034 0.056 Uiso 1 1 calc R . .
C24 C 0.1032(3) 0.1722(2) 0.62969(18) 0.0477(12) Uani 1 1 d . . .
H24 H 0.0850 0.1747 0.6634 0.057 Uiso 1 1 calc R . .
C25 C 0.1662(3) 0.1338(2) 0.61724(18) 0.0457(11) Uani 1 1 d . . .
H25 H 0.1903 0.1093 0.6417 0.055 Uiso 1 1 calc R . .
C26 C 0.1950(3) 0.1304(2) 0.56946(16) 0.0365(9) Uani 1 1 d . . .
C27 C 0.2942(3) 0.0491(3) 0.5831(2) 0.0544(12) Uani 1 1 d . . .
H27A H 0.3056 0.0734 0.6276 0.065 Uiso 1 1 calc R . .
H27B H 0.3517 0.0410 0.5768 0.065 Uiso 1 1 calc R . .
C28 C 0.2335(4) -0.0199(3) 0.5588(2) 0.0612(13) Uani 1 1 d . . .
H28A H 0.1726 -0.0124 0.5573 0.073 Uiso 1 1 calc R . .
H28B H 0.2321 -0.0491 0.5168 0.073 Uiso 1 1 calc R . .
C29 C 0.2889(3) -0.1208(2) 0.5696(2) 0.0478(11) Uani 1 1 d . . .
H29A H 0.2478 -0.1475 0.5273 0.057 Uiso 1 1 calc R . .
H29B H 0.2856 -0.1504 0.5928 0.057 Uiso 1 1 calc R . .
C30 C 0.3809(3) -0.1063(2) 0.5691(2) 0.0507(11) Uani 1 1 d . . .
H30A H 0.4218 -0.0758 0.6107 0.061 Uiso 1 1 calc R . .
H30B H 0.3835 -0.0819 0.5418 0.061 Uiso 1 1 calc R . .
C31 C 0.4952(3) -0.1687(2) 0.54666(19) 0.0418(10) Uani 1 1 d . . .
H31A H 0.5241 -0.2024 0.5616 0.050 Uiso 1 1 calc R . .
H31B H 0.5273 -0.1197 0.5758 0.050 Uiso 1 1 calc R . .
C32 C 0.5040(3) -0.1815(2) 0.48553(18) 0.0364(9) Uani 1 1 d . . .
H32A H 0.5673 -0.1787 0.4883 0.044 Uiso 1 1 calc R . .
H32B H 0.4705 -0.2298 0.4554 0.044 Uiso 1 1 calc R . .
C33 C 0.4750(2) -0.13154(18) 0.41135(16) 0.0273(8) Uani 1 1 d . . .
C34 C 0.5165(3) -0.1776(2) 0.37725(18) 0.0364(9) Uani 1 1 d . . .
H34 H 0.5442 -0.2101 0.3913 0.044 Uiso 1 1 calc R . .
C35 C 0.5180(3) -0.1765(2) 0.32190(18) 0.0395(9) Uani 1 1 d . . .
H35 H 0.5467 -0.2088 0.2985 0.047 Uiso 1 1 calc R . .
C36 C 0.4793(2) -0.1303(2) 0.30050(17) 0.0336(8) Uani 1 1 d . . .
H36 H 0.4824 -0.1297 0.2632 0.040 Uiso 1 1 calc R . .
C37 C 0.4345(2) -0.08315(18) 0.33401(15) 0.0259(7) Uani 1 1 d . . .
C38 C 0.4316(2) -0.08295(18) 0.39045(16) 0.0261(7) Uani 1 1 d . . .
C39 C 0.3856(2) -0.0361(2) 0.42362(18) 0.0323(8) Uani 1 1 d . . .
H39 H 0.3851 -0.0346 0.4621 0.039 Uiso 1 1 calc R . .
C40 C 0.3423(2) 0.0064(2) 0.40006(18) 0.0351(9) Uani 1 1 d . . .
H40 H 0.3102 0.0365 0.4220 0.042 Uiso 1 1 calc R . .
C41 C 0.3435(2) 0.0072(2) 0.34404(17) 0.0324(8) Uani 1 1 d . . .
H41 H 0.3123 0.0372 0.3284 0.039 Uiso 1 1 calc R . .
C42 C 0.3904(2) -0.03600(19) 0.31235(16) 0.0273(8) Uani 1 1 d . . .
C43 C 0.3673(2) 0.0125(2) 0.23562(17) 0.0338(8) Uani 1 1 d . . .
H43A H 0.3073 0.0167 0.2386 0.041 Uiso 1 1 calc R . .
H43B H 0.3617 -0.0051 0.1919 0.041 Uiso 1 1 calc R . .
C44 C 0.4268(2) 0.0849(2) 0.26907(17) 0.0328(8) Uani 1 1 d . . .
H44A H 0.4012 0.1185 0.2524 0.039 Uiso 1 1 calc R . .
H44B H 0.4331 0.1036 0.3130 0.039 Uiso 1 1 calc R . .
C45 C 0.5766(2) 0.1431(2) 0.29490(17) 0.0351(9) Uani 1 1 d . . .
H45A H 0.6360 0.1315 0.2973 0.042 Uiso 1 1 calc R . .
H45B H 0.5748 0.1645 0.3371 0.042 Uiso 1 1 calc R . .
C46 C 0.5654(2) 0.1977(2) 0.26825(16) 0.0300(8) Uani 1 1 d . . .
H46A H 0.5043 0.2066 0.2625 0.036 Uiso 1 1 calc R . .
H46B H 0.6072 0.2430 0.2975 0.036 Uiso 1 1 calc R . .
C47 C 0.5076(2) 0.13246(17) 0.15735(14) 0.0222(7) Uani 1 1 d . . .
H47A H 0.4741 0.0978 0.1667 0.027 Uiso 1 1 calc R . .
H47B H 0.5304 0.1050 0.1245 0.027 Uiso 1 1 calc R . .
C48 C 0.4454(2) 0.17463(18) 0.13467(14) 0.0233(7) Uani 1 1 d . . .
H48A H 0.4797 0.2188 0.1376 0.028 Uiso 1 1 calc R . .
H48B H 0.4093 0.1461 0.0913 0.028 Uiso 1 1 calc R . .
C49 C 0.3337(2) 0.23850(18) 0.16217(15) 0.0232(7) Uani 1 1 d . . .
C50 C 0.3280(2) 0.2655(2) 0.11832(16) 0.0315(8) Uani 1 1 d . . .
H50 H 0.3633 0.2528 0.0925 0.038 Uiso 1 1 calc R . .
C51 C 0.2704(3) 0.3110(2) 0.11248(19) 0.0428(10) Uani 1 1 d . . .
H51 H 0.2663 0.3296 0.0824 0.051 Uiso 1 1 calc R . .
C52 C 0.2186(3) 0.3297(3) 0.1498(2) 0.0508(12) Uani 1 1 d . . .
H52 H 0.1788 0.3607 0.1455 0.061 Uiso 1 1 calc R . .
C53 C 0.2256(3) 0.3024(2) 0.19371(18) 0.0387(9) Uani 1 1 d . . .
H53 H 0.1904 0.3155 0.2196 0.046 Uiso 1 1 calc R . .
C54 C 0.2824(2) 0.25666(18) 0.20075(15) 0.0240(7) Uani 1 1 d . . .
C55 C 0.4503(3) 0.3611(2) 0.28636(17) 0.0355(9) Uani 1 1 d . . .
H55A H 0.5030 0.3993 0.3115 0.053 Uiso 1 1 calc R . .
H55B H 0.4042 0.3795 0.2645 0.053 Uiso 1 1 calc R . .
H55C H 0.4661 0.3216 0.2568 0.053 Uiso 1 1 calc R . .
C56 C 0.1703(3) 0.1162(2) 0.11117(16) 0.0369(9) Uani 1 1 d . . .
H56A H 0.1274 0.0743 0.0781 0.055 Uiso 1 1 calc R . .
H56B H 0.2286 0.1164 0.1055 0.055 Uiso 1 1 calc R . .
H56C H 0.1502 0.1597 0.1105 0.055 Uiso 1 1 calc R . .
C57 C 0.0525(2) 0.0240(2) 0.44627(17) 0.0328(8) Uani 1 1 d . . .
H57A H 0.0080 -0.0201 0.4198 0.049 Uiso 1 1 calc R . .
H57B H 0.0235 0.0613 0.4665 0.049 Uiso 1 1 calc R . .
H57C H 0.0975 0.0152 0.4771 0.049 Uiso 1 1 calc R . .
C58 C 0.3054(2) 0.2868(2) 0.62482(15) 0.0291(8) Uani 1 1 d . . .
H58A H 0.3456 0.3302 0.6578 0.044 Uiso 1 1 calc R . .
H58B H 0.3225 0.2448 0.6312 0.044 Uiso 1 1 calc R . .
H58C H 0.2443 0.2883 0.6248 0.044 Uiso 1 1 calc R . .
C59 C 0.5282(2) 0.42280(19) 0.43039(16) 0.0296(8) Uani 1 1 d . . .
H59A H 0.5138 0.4524 0.4668 0.036 Uiso 1 1 calc R . .
H59B H 0.5381 0.4534 0.4091 0.036 Uiso 1 1 calc R . .
C60 C 0.6146(2) 0.3982(2) 0.4515(2) 0.0429(10) Uani 1 1 d . . .
H60A H 0.6403 0.3830 0.4181 0.051 Uiso 1 1 calc R . .
H60B H 0.6013 0.3565 0.4608 0.051 Uiso 1 1 calc R . .
C61 C 0.6833(3) 0.4579(2) 0.5086(2) 0.0558(13) Uani 1 1 d . . .
H61A H 0.7424 0.4450 0.5133 0.067 Uiso 1 1 calc R . .
H61B H 0.6865 0.5025 0.5021 0.067 Uiso 1 1 calc R . .
C62 C 0.6637(3) 0.4720(2) 0.56669(19) 0.0607(13) Uani 1 1 d D . .
H62A H 0.6639 0.4276 0.5736 0.073 Uiso 1 1 calc R . .
H62B H 0.6023 0.4806 0.5600 0.073 Uiso 1 1 calc R . .
C63 C 0.7241(3) 0.5336(2) 0.6262(2) 0.0729(16) Uani 1 1 d D . .
H63A H 0.7300 0.5784 0.6200 0.087 Uiso 1 1 calc R . .
H63B H 0.6979 0.5409 0.6591 0.087 Uiso 1 1 calc R . .
C64 C 0.8159(3) 0.5148(3) 0.6444(3) 0.107(2) Uani 1 1 d D . .
H64A H 0.8554 0.5541 0.6818 0.160 Uiso 1 1 calc R . .
H64B H 0.8412 0.5071 0.6114 0.160 Uiso 1 1 calc R . .
H64C H 0.8097 0.4712 0.6515 0.160 Uiso 1 1 calc R . .
C65 C 0.0776(2) -0.0117(2) 0.12792(16) 0.0351(9) Uani 1 1 d . . .
H65A H 0.0549 -0.0050 0.0896 0.042 Uiso 1 1 calc R . .
H65B H 0.0259 -0.0245 0.1392 0.042 Uiso 1 1 calc R . .
C66 C 0.1285(3) -0.0732(3) 0.1171(2) 0.0644(14) Uiso 1 1 d . . .
H66A H 0.1487 -0.0808 0.1552 0.077 Uiso 1 1 calc R . .
H66B H 0.1822 -0.0586 0.1085 0.077 Uiso 1 1 calc R . .
C67 C 0.0746(4) -0.1451(3) 0.0642(3) 0.0731(15) Uiso 1 1 d . . .
H67A H 0.0991 -0.1850 0.0712 0.088 Uiso 1 1 calc R . .
H67B H 0.0119 -0.1513 0.0628 0.088 Uiso 1 1 calc R . .
C68 C 0.0789(6) -0.1460(5) 0.0074(4) 0.1262(11) Uiso 1 1 d . . .
H68A H 0.1421 -0.1372 0.0100 0.151 Uiso 1 1 calc R . .
H68B H 0.0526 -0.1068 0.0002 0.151 Uiso 1 1 calc R . .
C69 C 0.0286(6) -0.2192(5) -0.0487(4) 0.1262(11) Uiso 1 1 d . . .
H69A H 0.0516 -0.2597 -0.0419 0.151 Uiso 1 1 calc R . .
H69B H -0.0360 -0.2268 -0.0553 0.151 Uiso 1 1 calc R . .
C70 C 0.0461(6) -0.2125(5) -0.1008(4) 0.1262(11) Uiso 1 1 d . . .
H70A H 0.0166 -0.2564 -0.1376 0.189 Uiso 1 1 calc R . .
H70B H 0.1104 -0.2047 -0.0934 0.189 Uiso 1 1 calc R . .
H70C H 0.0232 -0.1720 -0.1067 0.189 Uiso 1 1 calc R . .
C71 C 0.0349(2) -0.06769(18) 0.30990(17) 0.0287(8) Uani 1 1 d . . .
H71A H 0.0015 -0.0712 0.2688 0.034 Uiso 1 1 calc R . .
H71B H -0.0089 -0.0795 0.3279 0.034 Uiso 1 1 calc R . .
C72 C 0.0943(3) -0.1230(2) 0.30308(19) 0.0384(9) Uani 1 1 d . C .
H72A H 0.0575 -0.1702 0.2731 0.046 Uiso 1 1 calc R . .
H72B H 0.1396 -0.1102 0.2865 0.046 Uiso 1 1 calc R . .
C73 C 0.1411(3) -0.1290(2) 0.36203(19) 0.0455(10) Uiso 1 1 d . . .
H73A H 0.1808 -0.0829 0.3918 0.055 Uiso 1 1 calc R A 1
H73B H 0.0967 -0.1408 0.3797 0.055 Uiso 1 1 calc R A 1
C77 C 0.4390(2) 0.39212(18) 0.60973(15) 0.0275(8) Uani 1 1 d . . .
H77A H 0.4137 0.4128 0.6428 0.033 Uiso 1 1 calc R . .
H77B H 0.4492 0.4289 0.5942 0.033 Uiso 1 1 calc R . .
C78 C 0.5283(3) 0.3756(2) 0.6366(2) 0.0440(10) Uani 1 1 d . . .
H78A H 0.5176 0.3354 0.6482 0.053 Uiso 1 1 calc R . .
H78B H 0.5565 0.3597 0.6045 0.053 Uiso 1 1 calc R . .
C79 C 0.5918(3) 0.4366(3) 0.6910(2) 0.0652(14) Uiso 1 1 d D . .
H79A H 0.6000 0.4765 0.6786 0.078 Uiso 1 1 calc R . .
H79B H 0.6497 0.4219 0.6999 0.078 Uiso 1 1 calc R . .
C80 C 0.5725(5) 0.4671(2) 0.7516(2) 0.1262(11) Uiso 1 1 d D . .
H80A H 0.5231 0.4930 0.7473 0.151 Uiso 1 1 calc R . .
H80B H 0.6258 0.5011 0.7842 0.151 Uiso 1 1 calc R . .
C81 C 0.5472(4) 0.4054(4) 0.7685(3) 0.1262(11) Uiso 1 1 d D . .
H81A H 0.5219 0.4224 0.8021 0.151 Uiso 1 1 calc R . .
H81B H 0.5018 0.3667 0.7328 0.151 Uiso 1 1 calc R . .
C82 C 0.6311(5) 0.3770(4) 0.7888(4) 0.1262(11) Uiso 1 1 d D . .
H82A H 0.6189 0.3449 0.8078 0.189 Uiso 1 1 calc R . .
H82B H 0.6797 0.4171 0.8183 0.189 Uiso 1 1 calc R . .
H82C H 0.6482 0.3508 0.7531 0.189 Uiso 1 1 calc R . .
C83 C 0.82128(19) 0.20946(17) 0.32059(14) 0.0187(6) Uani 1 1 d . . .
C84 C 0.82344(19) 0.28097(17) 0.35744(14) 0.0185(6) Uani 1 1 d . . .
C85 C 0.7884(2) 0.33050(17) 0.33585(14) 0.0201(7) Uani 1 1 d . . .
C86 C 0.7984(2) 0.40684(18) 0.37197(15) 0.0242(7) Uani 1 1 d . . .
C87 C 0.7459(2) 0.43280(18) 0.33463(15) 0.0252(7) Uani 1 1 d . . .
C88 C 0.7068(2) 0.37452(17) 0.27548(15) 0.0212(7) Uani 1 1 d . . .
C89 C 0.6485(2) 0.37882(17) 0.22453(15) 0.0221(7) Uani 1 1 d . . .
H89 H 0.6277 0.4222 0.2318 0.027 Uiso 1 1 calc R . .
C90 C 0.6165(2) 0.32837(17) 0.16443(14) 0.0208(7) Uani 1 1 d . . .
C91 C 0.5524(2) 0.33640(18) 0.11450(15) 0.0228(7) Uani 1 1 d . . .
C92 C 0.5379(2) 0.27514(18) 0.06365(15) 0.0219(7) Uani 1 1 d . . .
C93 C 0.59605(19) 0.23045(16) 0.08178(14) 0.0183(6) Uani 1 1 d . . .
C94 C 0.6092(2) 0.16440(17) 0.04383(14) 0.0195(7) Uani 1 1 d . . .
C95 C 0.6675(2) 0.12399(17) 0.06375(14) 0.0198(7) Uani 1 1 d . . .
C96 C 0.6951(2) 0.06176(18) 0.02504(15) 0.0240(7) Uani 1 1 d . . .
C97 C 0.7489(2) 0.03851(18) 0.06401(14) 0.0226(7) Uani 1 1 d . . .
C98 C 0.7539(2) 0.08434(17) 0.12496(14) 0.0215(7) Uani 1 1 d . . .
C99 C 0.7953(2) 0.07327(18) 0.17672(15) 0.0239(7) Uani 1 1 d . . .
H99 H 0.8189 0.0311 0.1697 0.029 Uiso 1 1 calc R . .
C100 C 0.8068(2) 0.11546(17) 0.23708(14) 0.0206(7) Uani 1 1 d . . .
C101 C 0.8448(2) 0.09653(17) 0.28747(14) 0.0209(7) Uani 1 1 d . . .
C102 C 0.8566(2) 0.15476(17) 0.33980(14) 0.0205(7) Uani 1 1 d . . .
C103 C 0.8619(2) 0.30509(17) 0.42499(14) 0.0222(7) Uani 1 1 d . . .
C104 C 0.8065(2) 0.30561(19) 0.45947(16) 0.0293(8) Uani 1 1 d . . .
H104 H 0.7441 0.2904 0.4394 0.035 Uiso 1 1 calc R . .
C105 C 0.8398(3) 0.3276(2) 0.52190(17) 0.0382(9) Uani 1 1 d . . .
H105 H 0.8006 0.3276 0.5445 0.046 Uiso 1 1 calc R . .
C106 C 0.9301(3) 0.3494(2) 0.55137(17) 0.0418(10) Uani 1 1 d . . .
H106 H 0.9533 0.3646 0.5944 0.050 Uiso 1 1 calc R . .
C107 C 0.9876(3) 0.3494(2) 0.51870(16) 0.0335(9) Uani 1 1 d . . .
H107 H 1.0498 0.3650 0.5394 0.040 Uiso 1 1 calc R . .
C108 C 0.9543(2) 0.32672(17) 0.45588(14) 0.0240(7) Uani 1 1 d . . .
C109 C 1.1001(2) 0.33554(19) 0.44674(16) 0.0294(8) Uani 1 1 d . . .
H10A H 1.1143 0.3008 0.4650 0.035 Uiso 1 1 calc R . .
H10B H 1.1238 0.3843 0.4794 0.035 Uiso 1 1 calc R . .
C110 C 1.1412(2) 0.32529(18) 0.39750(16) 0.0287(8) Uani 1 1 d . . .
H11A H 1.1131 0.3502 0.3722 0.034 Uiso 1 1 calc R . .
H11B H 1.2052 0.3478 0.4169 0.034 Uiso 1 1 calc R . .
C111 C 1.0477(2) 0.21775(19) 0.31020(15) 0.0259(7) Uani 1 1 d . . .
H11C H 0.9990 0.2327 0.3262 0.031 Uiso 1 1 calc R . .
H11D H 1.0406 0.1654 0.2971 0.031 Uiso 1 1 calc R . .
C112 C 1.0398(2) 0.2352(2) 0.25539(16) 0.0332(8) Uani 1 1 d . . .
H11E H 1.0921 0.2247 0.2422 0.040 Uiso 1 1 calc R . .
H11F H 0.9863 0.2034 0.2214 0.040 Uiso 1 1 calc R . .
C113 C 0.9465(2) 0.3192(2) 0.26215(18) 0.0330(8) Uani 1 1 d . . .
H11G H 0.9237 0.2998 0.2874 0.040 Uiso 1 1 calc R . .
H11H H 0.9065 0.2944 0.2193 0.040 Uiso 1 1 calc R . .
C114 C 0.9481(3) 0.3971(2) 0.28410(18) 0.0363(9) Uani 1 1 d . . .
H11I H 0.8872 0.4049 0.2822 0.044 Uiso 1 1 calc R . .
H11J H 0.9865 0.4210 0.3274 0.044 Uiso 1 1 calc R . .
C115 C 0.9300(2) 0.4117(2) 0.19006(17) 0.0324(8) Uani 1 1 d . . .
C116 C 0.8424(2) 0.3785(2) 0.16361(18) 0.0354(9) Uani 1 1 d . . .
H116 H 0.8113 0.3661 0.1870 0.042 Uiso 1 1 calc R . .
C117 C 0.7983(3) 0.3627(2) 0.10169(19) 0.0432(10) Uani 1 1 d . . .
H117 H 0.7373 0.3400 0.0838 0.052 Uiso 1 1 calc R . .
C118 C 0.8412(3) 0.3792(2) 0.06708(19) 0.0431(10) Uani 1 1 d . . .
H118 H 0.8099 0.3684 0.0255 0.052 Uiso 1 1 calc R . .
C119 C 0.9327(2) 0.4125(2) 0.09272(18) 0.0366(9) Uani 1 1 d . . .
C120 C 0.9778(2) 0.4311(2) 0.15570(17) 0.0320(8) Uani 1 1 d . . .
C121 C 1.0691(3) 0.4650(2) 0.1819(2) 0.0399(9) Uani 1 1 d . . .
H121 H 1.0991 0.4788 0.2242 0.048 Uiso 1 1 calc R . .
C122 C 1.1132(3) 0.4775(2) 0.1461(2) 0.0470(11) Uani 1 1 d . . .
H122 H 1.1740 0.5009 0.1640 0.056 Uiso 1 1 calc R . .
C123 C 1.0710(3) 0.4565(2) 0.0834(2) 0.0455(10) Uani 1 1 d . . .
H123 H 1.1039 0.4638 0.0589 0.055 Uiso 1 1 calc R . .
C124 C 0.9828(3) 0.4255(2) 0.0574(2) 0.0433(10) Uani 1 1 d . . .
C125 C 0.9825(3) 0.3961(3) -0.0448(2) 0.0541(12) Uani 1 1 d . . .
H12A H 1.0232 0.3630 -0.0410 0.065 Uiso 1 1 calc R . .
H12B H 1.0184 0.4426 -0.0359 0.065 Uiso 1 1 calc R . .
C126 C 0.9171(4) 0.3666(3) -0.1075(2) 0.0588(13) Uani 1 1 d . . .
H12C H 0.8716 0.3963 -0.1096 0.071 Uiso 1 1 calc R . .
H12D H 0.9475 0.3670 -0.1370 0.071 Uiso 1 1 calc R . .
C127 C 0.8162(4) 0.2675(3) -0.1823(3) 0.094(2) Uani 1 1 d D . .
H12E H 0.8488 0.2533 -0.2119 0.113 Uiso 1 1 calc R . .
H12F H 0.7824 0.3034 -0.1896 0.113 Uiso 1 1 calc R . .
C128 C 0.7536(5) 0.2035(4) -0.1908(3) 0.124(3) Uani 1 1 d D B .
H12G H 0.7235 0.1740 -0.2349 0.149 Uiso 1 1 calc R . .
H12H H 0.7872 0.1740 -0.1727 0.149 Uiso 1 1 calc R . .
C131 C 0.5794(2) 0.15494(19) -0.06385(15) 0.0285(8) Uani 1 1 d . B .
C132 C 0.5348(3) 0.1194(2) -0.12641(17) 0.0401(10) Uani 1 1 d . . .
H132 H 0.5523 0.1347 -0.1540 0.048 Uiso 1 1 calc R . .
C133 C 0.4657(3) 0.0624(2) -0.14838(17) 0.0420(10) Uani 1 1 d . . .
H133 H 0.4360 0.0379 -0.1911 0.050 Uiso 1 1 calc R . .
C134 C 0.4391(2) 0.0406(2) -0.10798(18) 0.0399(10) Uani 1 1 d . . .
H134 H 0.3897 0.0024 -0.1228 0.048 Uiso 1 1 calc R . .
C135 C 0.4855(2) 0.07516(19) -0.04597(16) 0.0288(8) Uani 1 1 d . . .
H135 H 0.4681 0.0594 -0.0186 0.035 Uiso 1 1 calc R . .
C136 C 0.5564(2) 0.13197(18) -0.02286(14) 0.0229(7) Uani 1 1 d . . .
C137 C 0.9039(3) 0.15916(19) 0.40236(15) 0.0338(9) Uani 1 1 d . . .
H13C H 0.9029 0.1109 0.4009 0.051 Uiso 1 1 calc R . .
H13D H 0.8740 0.1850 0.4307 0.051 Uiso 1 1 calc R . .
H13E H 0.9656 0.1845 0.4163 0.051 Uiso 1 1 calc R . .
C138 C 0.8616(3) 0.45275(18) 0.43525(15) 0.0330(8) Uani 1 1 d . . .
H13F H 0.8545 0.5024 0.4462 0.049 Uiso 1 1 calc R . .
H13G H 0.9228 0.4499 0.4361 0.049 Uiso 1 1 calc R . .
H13H H 0.8485 0.4358 0.4645 0.049 Uiso 1 1 calc R . .
C139 C 0.4712(2) 0.25973(19) 0.00190(16) 0.0299(8) Uani 1 1 d . . .
H13I H 0.4333 0.2952 0.0063 0.045 Uiso 1 1 calc R . .
H13J H 0.4343 0.2119 -0.0145 0.045 Uiso 1 1 calc R . .
H13K H 0.5027 0.2621 -0.0261 0.045 Uiso 1 1 calc R . .
C140 C 0.6771(2) 0.0314(2) -0.04276(15) 0.0329(8) Uani 1 1 d . . .
H14A H 0.7152 -0.0029 -0.0534 0.049 Uiso 1 1 calc R . .
H14B H 0.6897 0.0701 -0.0551 0.049 Uiso 1 1 calc R . .
H14C H 0.6146 0.0072 -0.0639 0.049 Uiso 1 1 calc R . .
C141 C 0.8606(2) 0.02289(17) 0.27860(15) 0.0250(7) Uani 1 1 d . . .
H14D H 0.8982 0.0240 0.3179 0.030 Uiso 1 1 calc R . .
H14E H 0.8932 0.0074 0.2490 0.030 Uiso 1 1 calc R . .
C142 C 0.7736(2) -0.03089(18) 0.25522(16) 0.0289(8) Uani 1 1 d . . .
H14F H 0.7462 -0.0194 0.2878 0.035 Uiso 1 1 calc R . .
H14G H 0.7324 -0.0256 0.2200 0.035 Uiso 1 1 calc R . .
C143 C 0.7841(2) -0.10818(18) 0.23563(16) 0.0286(8) Uani 1 1 d . . .
H14H H 0.8255 -0.1135 0.2708 0.034 Uiso 1 1 calc R . .
H14I H 0.8112 -0.1198 0.2029 0.034 Uiso 1 1 calc R . .
C144 C 0.6969(3) -0.1615(2) 0.21262(19) 0.0408(10) Uani 1 1 d . . .
H14J H 0.6679 -0.1478 0.2443 0.049 Uiso 1 1 calc R . .
H14K H 0.6571 -0.1583 0.1759 0.049 Uiso 1 1 calc R . .
C145 C 0.7072(3) -0.2387(2) 0.1967(2) 0.0478(11) Uani 1 1 d . . .
H14L H 0.7367 -0.2526 0.1653 0.057 Uiso 1 1 calc R . .
H14M H 0.7461 -0.2424 0.2336 0.057 Uiso 1 1 calc R . .
C146 C 0.6192(4) -0.2901(3) 0.1732(3) 0.0803(18) Uani 1 1 d . . .
H14N H 0.6294 -0.3388 0.1635 0.120 Uiso 1 1 calc R . .
H14O H 0.5807 -0.2873 0.1363 0.120 Uiso 1 1 calc R . .
H14P H 0.5904 -0.2774 0.2046 0.120 Uiso 1 1 calc R . .
C147 C 0.7359(3) 0.50915(19) 0.35070(17) 0.0376(9) Uani 1 1 d . . .
H14Q H 0.7367 0.5304 0.3935 0.045 Uiso 1 1 calc R . .
H14R H 0.6774 0.5099 0.3243 0.045 Uiso 1 1 calc R . .
C148 C 0.8087(3) 0.5555(2) 0.34354(18) 0.0447(11) Uani 1 1 d . . .
H14S H 0.8128 0.6062 0.3696 0.054 Uiso 1 1 calc R . .
H14T H 0.8664 0.5429 0.3586 0.054 Uiso 1 1 calc R . .
C149 C 0.7933(3) 0.5477(2) 0.27813(18) 0.0440(10) Uani 1 1 d . . .
H14U H 0.7872 0.4968 0.2517 0.053 Uiso 1 1 calc R . .
H14V H 0.7366 0.5619 0.2635 0.053 Uiso 1 1 calc R . .
C150 C 0.8665(3) 0.5916(2) 0.2713(2) 0.0562(13) Uani 1 1 d . . .
H15A H 0.9222 0.5744 0.2822 0.067 Uiso 1 1 calc R . .
H15B H 0.8762 0.6419 0.3002 0.067 Uiso 1 1 calc R . .
C151 C 0.8459(4) 0.5880(3) 0.2064(3) 0.0691(15) Uani 1 1 d . . .
H15C H 0.8369 0.5377 0.1775 0.083 Uiso 1 1 calc R . .
H15D H 0.7898 0.6046 0.1952 0.083 Uiso 1 1 calc R . .
C152 C 0.9182(5) 0.6324(4) 0.1997(4) 0.118(3) Uani 1 1 d . . .
H15E H 0.9018 0.6280 0.1575 0.176 Uiso 1 1 calc R . .
H15F H 0.9737 0.6157 0.2100 0.176 Uiso 1 1 calc R . .
H15G H 0.9263 0.6825 0.2274 0.176 Uiso 1 1 calc R . .
C153 C 0.5146(2) 0.40221(19) 0.12039(17) 0.0309(8) Uani 1 1 d . . .
H15H H 0.5052 0.4222 0.1605 0.037 Uiso 1 1 calc R . .
H15I H 0.4559 0.3887 0.0882 0.037 Uiso 1 1 calc R . .
C154 C 0.5741(3) 0.4598(2) 0.11504(18) 0.0403(10) Uani 1 1 d . . .
H15J H 0.5507 0.5043 0.1265 0.048 Uiso 1 1 calc R . .
H15K H 0.6345 0.4698 0.1446 0.048 Uiso 1 1 calc R . .
C155 C 0.5810(3) 0.4400(2) 0.05167(18) 0.0405(10) Uani 1 1 d . . .
H15L H 0.5208 0.4310 0.0222 0.049 Uiso 1 1 calc R . .
H15M H 0.6035 0.3952 0.0398 0.049 Uiso 1 1 calc R . .
C156 C 0.6422(3) 0.4978(2) 0.0475(2) 0.0575(13) Uani 1 1 d . . .
H15N H 0.6199 0.5428 0.0601 0.069 Uiso 1 1 calc R . .
H15O H 0.7023 0.5064 0.0768 0.069 Uiso 1 1 calc R . .
C157 C 0.6497(4) 0.4802(3) -0.0152(3) 0.0673(15) Uani 1 1 d . . .
H15P H 0.5898 0.4720 -0.0446 0.081 Uiso 1 1 calc R . .
H15Q H 0.6720 0.4353 -0.0279 0.081 Uiso 1 1 calc R . .
C158 C 0.7112(5) 0.5387(4) -0.0176(4) 0.114(3) Uani 1 1 d . . .
H15R H 0.7143 0.5239 -0.0590 0.170 Uiso 1 1 calc R . .
H15S H 0.7708 0.5470 0.0113 0.170 Uiso 1 1 calc R . .
H15T H 0.6882 0.5828 -0.0068 0.170 Uiso 1 1 calc R . .
C159 C 0.7992(2) -0.02131(19) 0.05048(15) 0.0284(8) Uani 1 1 d . . .
H15U H 0.8597 -0.0043 0.0810 0.034 Uiso 1 1 calc R . .
H15V H 0.8056 -0.0323 0.0099 0.034 Uiso 1 1 calc R . .
C160 C 0.7571(2) -0.08964(19) 0.05086(17) 0.0320(8) Uani 1 1 d . . .
H16A H 0.7045 -0.1142 0.0136 0.038 Uiso 1 1 calc R . .
H16B H 0.7365 -0.0778 0.0867 0.038 Uiso 1 1 calc R . .
C161 C 0.8226(3) -0.1402(2) 0.05345(19) 0.0386(9) Uani 1 1 d . . .
H16C H 0.8400 -0.1539 0.0163 0.046 Uiso 1 1 calc R . .
H16D H 0.8768 -0.1139 0.0891 0.046 Uiso 1 1 calc R . .
C162 C 0.7867(3) -0.2072(2) 0.05816(19) 0.0394(9) Uani 1 1 d . . .
H16E H 0.7368 -0.2365 0.0203 0.047 Uiso 1 1 calc R . .
H16F H 0.7630 -0.1939 0.0926 0.047 Uiso 1 1 calc R . .
C163 C 0.8564(3) -0.2523(2) 0.0678(2) 0.0494(11) Uani 1 1 d . . .
H16G H 0.8867 -0.2594 0.0370 0.059 Uiso 1 1 calc R . .
H16H H 0.8261 -0.2998 0.0612 0.059 Uiso 1 1 calc R . .
C164 C 0.9269(3) -0.2181(3) 0.1322(2) 0.0566(12) Uani 1 1 d . . .
H16I H 0.9700 -0.2489 0.1355 0.085 Uiso 1 1 calc R . .
H16J H 0.8977 -0.2125 0.1630 0.085 Uiso 1 1 calc R . .
H16K H 0.9578 -0.1712 0.1390 0.085 Uiso 1 1 calc R . .
N1 N 0.33625(17) 0.26787(14) 0.36087(11) 0.0210(6) Uani 1 1 d . . .
N2 N 0.21578(17) 0.13950(14) 0.27468(12) 0.0217(6) Uani 1 1 d . . .
N3 N 0.17722(17) 0.11448(14) 0.37540(12) 0.0202(6) Uani 1 1 d . . .
N4 N 0.29415(16) 0.24509(14) 0.46119(12) 0.0204(6) Uani 1 1 d . . .
N5 N 0.78960(16) 0.18249(14) 0.25779(12) 0.0204(6) Uani 1 1 d . . .
N6 N 0.73516(16) 0.31382(14) 0.27663(12) 0.0192(6) Uani 1 1 d . . .
N7 N 0.64127(16) 0.26385(14) 0.14352(12) 0.0186(5) Uani 1 1 d . . .
N8 N 0.70655(17) 0.13669(14) 0.12435(11) 0.0201(6) Uani 1 1 d . . .
O1 O 0.38820(14) 0.19251(12) 0.17148(10) 0.0236(5) Uani 1 1 d . . .
O2 O 0.58106(14) 0.17576(12) 0.21050(9) 0.0224(5) Uani 1 1 d . . .
O3 O 0.51142(16) 0.07859(14) 0.26159(12) 0.0342(6) Uani 1 1 d . . .
O4 O 0.39813(16) -0.03925(13) 0.25827(11) 0.0325(6) Uani 1 1 d . . .
O5 O 0.46962(16) -0.12870(13) 0.46622(11) 0.0324(6) Uani 1 1 d . . .
O6 O 0.40541(19) -0.17691(16) 0.54617(13) 0.0473(7) Uani 1 1 d . . .
O7 O 0.2631(2) -0.05555(16) 0.59708(13) 0.0524(8) Uani 1 1 d . . .
O8 O 0.25848(19) 0.09428(15) 0.55390(13) 0.0455(7) Uani 1 1 d . . .
O9 O 1.00546(14) 0.32498(13) 0.41966(10) 0.0272(5) Uani 1 1 d . . .
O10 O 1.13239(14) 0.25250(12) 0.35884(11) 0.0281(5) Uani 1 1 d . . .
O11 O 1.03411(15) 0.30689(14) 0.26590(11) 0.0337(6) Uani 1 1 d . . .
O12 O 0.97993(16) 0.42998(14) 0.24950(12) 0.0370(6) Uani 1 1 d . . .
O13 O 0.9346(2) 0.40493(18) -0.00285(13) 0.0535(8) Uani 1 1 d . . .
O14 O 0.8769(2) 0.29705(19) -0.12205(15) 0.0626(9) Uani 1 1 d . . .
O15 O 0.6896(3) 0.2260(3) -0.16213(17) 0.1086(16) Uani 1 1 d D . .
O16 O 0.6482(2) 0.21227(15) -0.03829(12) 0.0476(8) Uani 1 1 d . . .
Zn1 Zn 0.24436(2) 0.197940(19) 0.367271(16) 0.01914(10) Uani 1 1 d . . .
Zn2 Zn 0.70480(2) 0.219009(19) 0.201417(16) 0.01744(9) Uani 1 1 d . . .
C129 C 0.7092(6) 0.2198(6) -0.1054(3) 0.081(3) Uiso 0.611(11) 1 d PD B 1
H29C H 0.7721 0.2422 -0.0806 0.097 Uiso 0.611(11) 1 calc PR B 1
H29D H 0.7004 0.1687 -0.1126 0.097 Uiso 0.611(11) 1 calc PR B 1
C130 C 0.6500(3) 0.2554(3) -0.07117(19) 0.0691(15) Uani 0.611(11) 1 d PD B 1
H30C H 0.6768 0.3061 -0.0438 0.083 Uiso 0.611(11) 1 calc PR B 1
H30D H 0.5903 0.2516 -0.0989 0.083 Uiso 0.611(11) 1 calc PR B 1
C74A C 0.1937(4) -0.1857(3) 0.3498(3) 0.0797(17) Uiso 0.461(9) 1 d PD C 1
H74A H 0.2526 -0.1649 0.3821 0.096 Uiso 0.461(9) 1 calc PR C 1
H74B H 0.2038 -0.1912 0.3111 0.096 Uiso 0.461(9) 1 calc PR C 1
C75A C 0.1690(4) -0.2621(5) 0.3445(9) 0.1262(11) Uiso 0.461(9) 1 d PD C 1
H75A H 0.1322 -0.2939 0.3021 0.151 Uiso 0.461(9) 1 calc PR C 1
H75B H 0.1342 -0.2626 0.3717 0.151 Uiso 0.461(9) 1 calc PR C 1
C76A C 0.2554(6) -0.2887(4) 0.3631(4) 0.143(3) Uiso 0.461(9) 1 d PD C 1
H76A H 0.2408 -0.3372 0.3604 0.214 Uiso 0.461(9) 1 calc PR C 1
H76B H 0.2915 -0.2568 0.4051 0.214 Uiso 0.461(9) 1 calc PR C 1
H76C H 0.2889 -0.2889 0.3355 0.214 Uiso 0.461(9) 1 calc PR C 1
C229 C 0.7199(6) 0.2672(8) -0.0980(2) 0.081(3) Uiso 0.389(11) 1 d PD B 2
H29E H 0.7345 0.3185 -0.0896 0.097 Uiso 0.389(11) 1 calc PR B 2
H29F H 0.7747 0.2537 -0.0788 0.097 Uiso 0.389(11) 1 calc PR B 2
C230 C 0.6500(3) 0.2554(3) -0.07117(19) 0.0691(15) Uani 0.389(11) 1 d PD B 2
H30E H 0.6467 0.3035 -0.0438 0.083 Uiso 0.389(11) 1 calc PR B 2
H30F H 0.5932 0.2372 -0.1055 0.083 Uiso 0.389(11) 1 calc PR B 2
C74B C 0.1937(4) -0.1857(3) 0.3498(3) 0.0797(17) Uiso 0.539(9) 1 d PD C 2
H74C H 0.2436 -0.1675 0.3395 0.096 Uiso 0.539(9) 1 calc PR C 2
H74D H 0.1554 -0.2266 0.3123 0.096 Uiso 0.539(9) 1 calc PR C 2
C75B C 0.2339(10) -0.2161(5) 0.3968(3) 0.1262(11) Uiso 0.539(9) 1 d PD C 2
H75C H 0.1911 -0.2222 0.4175 0.151 Uiso 0.539(9) 1 calc PR C 2
H75D H 0.2887 -0.1828 0.4281 0.151 Uiso 0.539(9) 1 calc PR C 2
C76B C 0.2554(6) -0.2887(4) 0.3631(4) 0.143(3) Uiso 0.539(9) 1 d PD C 2
H76D H 0.2824 -0.3082 0.3926 0.214 Uiso 0.539(9) 1 calc PR C 2
H76E H 0.2969 -0.2822 0.3421 0.214 Uiso 0.539(9) 1 calc PR C 2
H76F H 0.2005 -0.3218 0.3331 0.214 Uiso 0.539(9) 1 calc PR C 2

loop_
_atom_site_aniso_label
_atom_site_aniso_U_11
_atom_site_aniso_U_22
_atom_site_aniso_U_33
_atom_site_aniso_U_23
_atom_site_aniso_U_13
_atom_site_aniso_U_12
C1 0.0263(17) 0.0232(17) 0.0258(17) 0.0133(15) 0.0127(14) 0.0115(14)
C2 0.0233(16) 0.0279(18) 0.0204(16) 0.0114(14) 0.0128(13) 0.0127(14)
C3 0.0193(15) 0.0305(18) 0.0226(17) 0.0108(15) 0.0099(13) 0.0111(14)
C4 0.0211(16) 0.034(2) 0.0199(17) 0.0093(15) 0.0082(13) 0.0073(14)
C5 0.0219(16) 0.033(2) 0.0223(17) 0.0071(15) 0.0080(14) 0.0048(14)
C6 0.0198(16) 0.0237(17) 0.0225(17) 0.0050(14) 0.0076(13) 0.0063(13)
C7 0.0245(17) 0.0213(17) 0.0239(17) 0.0056(14) 0.0082(14) 0.0033(13)
C8 0.0196(15) 0.0212(17) 0.0256(17) 0.0093(14) 0.0064(13) 0.0084(13)
C9 0.0202(16) 0.0237(17) 0.0287(18) 0.0130(15) 0.0057(14) 0.0060(13)
C10 0.0216(16) 0.0254(18) 0.0273(18) 0.0161(15) 0.0063(14) 0.0077(13)
C11 0.0179(15) 0.0230(17) 0.0262(17) 0.0146(14) 0.0083(13) 0.0085(13)
C12 0.0215(16) 0.0252(17) 0.0231(17) 0.0152(14) 0.0076(13) 0.0081(13)
C13 0.0189(15) 0.0228(17) 0.0187(16) 0.0112(14) 0.0055(13) 0.0045(13)
C14 0.0252(16) 0.0223(17) 0.0211(17) 0.0091(14) 0.0078(14) 0.0094(13)
C15 0.0245(16) 0.0207(16) 0.0202(16) 0.0081(14) 0.0070(13) 0.0077(13)
C16 0.0247(16) 0.0212(17) 0.0246(17) 0.0117(14) 0.0092(14) 0.0086(13)
C17 0.0238(16) 0.0185(16) 0.0224(17) 0.0065(14) 0.0056(13) 0.0025(13)
C18 0.0231(16) 0.0231(17) 0.0270(18) 0.0113(15) 0.0099(14) 0.0058(13)
C19 0.0289(17) 0.0189(16) 0.0286(18) 0.0113(14) 0.0139(15) 0.0062(14)
C20 0.0293(18) 0.0198(17) 0.0275(18) 0.0094(15) 0.0141(15) 0.0063(14)
C21 0.0266(17) 0.0297(19) 0.0228(17) 0.0133(15) 0.0063(14) -0.0012(14)
C22 0.0309(19) 0.038(2) 0.0224(18) 0.0091(16) 0.0098(15) -0.0007(16)
C23 0.034(2) 0.052(3) 0.044(3) 0.007(2) 0.0223(19) -0.0045(19)
C24 0.059(3) 0.055(3) 0.029(2) 0.021(2) 0.015(2) -0.015(2)
C25 0.055(3) 0.051(3) 0.035(2) 0.026(2) 0.011(2) -0.003(2)
C26 0.043(2) 0.038(2) 0.0233(19) 0.0155(17) 0.0033(17) -0.0122(18)
C27 0.052(3) 0.061(3) 0.050(3) 0.038(2) -0.001(2) 0.003(2)
C28 0.078(3) 0.064(3) 0.056(3) 0.038(3) 0.022(3) 0.033(3)
C29 0.061(3) 0.039(2) 0.053(3) 0.027(2) 0.020(2) 0.021(2)
C30 0.062(3) 0.051(3) 0.063(3) 0.041(2) 0.030(2) 0.022(2)
C31 0.047(2) 0.050(3) 0.043(2) 0.029(2) 0.019(2) 0.021(2)
C32 0.042(2) 0.039(2) 0.039(2) 0.0242(19) 0.0146(18) 0.0184(18)
C33 0.0282(18) 0.0252(18) 0.0298(19) 0.0128(15) 0.0094(15) 0.0057(14)
C34 0.043(2) 0.036(2) 0.044(2) 0.0249(19) 0.0187(19) 0.0193(18)
C35 0.049(2) 0.040(2) 0.038(2) 0.0176(19) 0.0220(19) 0.0233(19)
C36 0.038(2) 0.038(2) 0.031(2) 0.0154(17) 0.0170(17) 0.0129(17)
C37 0.0234(16) 0.0262(18) 0.0268(18) 0.0112(15) 0.0062(14) 0.0037(14)
C38 0.0234(16) 0.0259(18) 0.0307(19) 0.0135(15) 0.0088(14) 0.0046(14)
C39 0.0344(19) 0.032(2) 0.039(2) 0.0189(17) 0.0174(17) 0.0105(16)
C40 0.034(2) 0.035(2) 0.048(2) 0.0220(19) 0.0213(18) 0.0152(17)
C41 0.0295(18) 0.035(2) 0.042(2) 0.0238(18) 0.0127(17) 0.0121(16)
C42 0.0247(17) 0.0283(19) 0.0297(19) 0.0142(16) 0.0075(15) 0.0026(14)
C43 0.036(2) 0.041(2) 0.031(2) 0.0232(18) 0.0085(16) 0.0128(17)
C44 0.036(2) 0.037(2) 0.037(2) 0.0230(18) 0.0159(17) 0.0130(17)
C45 0.0317(19) 0.053(3) 0.0270(19) 0.0241(19) 0.0087(16) 0.0068(18)
C46 0.0300(18) 0.035(2) 0.0251(18) 0.0115(16) 0.0113(15) 0.0008(15)
C47 0.0213(16) 0.0248(17) 0.0197(16) 0.0079(14) 0.0078(13) 0.0033(13)
C48 0.0240(16) 0.0312(19) 0.0192(16) 0.0119(15) 0.0112(14) 0.0074(14)
C49 0.0251(16) 0.0234(17) 0.0241(17) 0.0126(14) 0.0082(14) 0.0076(14)
C50 0.039(2) 0.039(2) 0.0259(19) 0.0200(17) 0.0142(16) 0.0113(17)
C51 0.060(3) 0.050(3) 0.041(2) 0.034(2) 0.025(2) 0.030(2)
C52 0.069(3) 0.060(3) 0.053(3) 0.040(2) 0.031(2) 0.044(2)
C53 0.047(2) 0.046(2) 0.043(2) 0.028(2) 0.0273(19) 0.0297(19)
C54 0.0264(17) 0.0269(18) 0.0227(17) 0.0123(15) 0.0098(14) 0.0095(14)
C55 0.047(2) 0.028(2) 0.034(2) 0.0153(17) 0.0167(18) -0.0009(17)
C56 0.040(2) 0.045(2) 0.0194(18) 0.0093(17) 0.0081(16) 0.0008(18)
C57 0.0312(19) 0.033(2) 0.036(2) 0.0186(17) 0.0099(16) -0.0029(16)
C58 0.0301(18) 0.033(2) 0.0234(18) 0.0118(16) 0.0087(15) 0.0031(15)
C59 0.0348(19) 0.0245(18) 0.031(2) 0.0115(16) 0.0140(16) 0.0034(15)
C60 0.029(2) 0.043(2) 0.055(3) 0.017(2) 0.0174(19) 0.0065(18)
C61 0.029(2) 0.048(3) 0.085(4) 0.032(3) 0.007(2) -0.0044(19)
C62 0.053(3) 0.052(3) 0.058(3) 0.023(3) -0.006(2) -0.001(2)
C63 0.079(4) 0.061(3) 0.085(4) 0.039(3) 0.025(3) 0.005(3)
C64 0.073(4) 0.090(5) 0.129(6) 0.048(5) -0.006(4) -0.011(4)
C65 0.0293(19) 0.040(2) 0.0242(19) 0.0046(17) 0.0057(15) -0.0007(16)
C71 0.0278(18) 0.0237(18) 0.034(2) 0.0122(16) 0.0091(15) 0.0017(14)
C72 0.042(2) 0.0213(19) 0.051(3) 0.0110(18) 0.0194(19) 0.0053(16)
C77 0.0331(19) 0.0218(17) 0.0254(18) 0.0070(15) 0.0106(15) 0.0028(14)
C78 0.034(2) 0.032(2) 0.049(3) 0.0119(19) -0.0018(19) -0.0029(17)
C83 0.0158(14) 0.0222(16) 0.0184(16) 0.0100(13) 0.0037(12) 0.0029(12)
C84 0.0158(14) 0.0205(16) 0.0178(16) 0.0077(13) 0.0042(12) 0.0011(12)
C85 0.0189(15) 0.0236(17) 0.0182(16) 0.0089(14) 0.0066(13) 0.0029(13)
C86 0.0299(18) 0.0226(17) 0.0197(17) 0.0066(14) 0.0099(14) 0.0073(14)
C87 0.0301(18) 0.0216(17) 0.0239(18) 0.0072(14) 0.0103(14) 0.0101(14)
C88 0.0237(16) 0.0181(16) 0.0231(17) 0.0080(14) 0.0099(13) 0.0058(13)
C89 0.0249(16) 0.0186(16) 0.0280(18) 0.0123(14) 0.0107(14) 0.0108(13)
C90 0.0208(15) 0.0226(17) 0.0227(17) 0.0124(14) 0.0078(13) 0.0054(13)
C91 0.0209(16) 0.0261(18) 0.0281(18) 0.0168(15) 0.0088(14) 0.0084(13)
C92 0.0183(15) 0.0273(18) 0.0245(17) 0.0162(15) 0.0064(13) 0.0038(13)
C93 0.0161(14) 0.0202(16) 0.0213(16) 0.0129(13) 0.0050(13) 0.0009(12)
C94 0.0207(15) 0.0250(17) 0.0162(15) 0.0114(13) 0.0077(13) 0.0025(13)
C95 0.0225(16) 0.0222(16) 0.0191(16) 0.0111(14) 0.0097(13) 0.0053(13)
C96 0.0270(17) 0.0263(18) 0.0212(17) 0.0099(14) 0.0108(14) 0.0072(14)
C97 0.0253(16) 0.0242(17) 0.0211(17) 0.0095(14) 0.0099(14) 0.0100(14)
C98 0.0237(16) 0.0208(16) 0.0193(16) 0.0078(14) 0.0061(13) 0.0065(13)
C99 0.0273(17) 0.0226(17) 0.0231(17) 0.0097(14) 0.0076(14) 0.0116(14)
C100 0.0209(15) 0.0213(16) 0.0183(16) 0.0088(13) 0.0035(13) 0.0042(13)
C101 0.0188(15) 0.0204(16) 0.0214(16) 0.0097(14) 0.0016(13) 0.0043(13)
C102 0.0203(15) 0.0198(16) 0.0176(16) 0.0070(13) 0.0023(13) 0.0007(13)
C103 0.0286(17) 0.0186(16) 0.0185(16) 0.0080(13) 0.0051(14) 0.0071(13)
C104 0.0336(19) 0.0273(19) 0.0262(19) 0.0106(15) 0.0093(15) 0.0064(15)
C105 0.052(2) 0.046(2) 0.027(2) 0.0188(18) 0.0226(19) 0.0157(19)
C106 0.057(3) 0.045(2) 0.0193(19) 0.0106(18) 0.0085(18) 0.014(2)
C107 0.037(2) 0.032(2) 0.0195(18) 0.0045(16) -0.0004(15) 0.0065(16)
C108 0.0305(18) 0.0207(17) 0.0166(16) 0.0048(14) 0.0051(14) 0.0062(14)
C109 0.0238(17) 0.0245(18) 0.0265(18) 0.0043(15) -0.0026(14) 0.0035(14)
C110 0.0222(17) 0.0223(18) 0.035(2) 0.0097(16) 0.0026(15) 0.0027(14)
C111 0.0184(16) 0.0279(18) 0.0270(18) 0.0081(15) 0.0050(14) 0.0044(14)
C112 0.0279(18) 0.043(2) 0.030(2) 0.0143(18) 0.0109(16) 0.0158(17)
C113 0.0255(18) 0.044(2) 0.041(2) 0.0274(19) 0.0125(16) 0.0118(16)
C114 0.038(2) 0.043(2) 0.038(2) 0.0226(19) 0.0167(18) 0.0135(18)
C115 0.0325(19) 0.033(2) 0.035(2) 0.0189(17) 0.0090(16) 0.0079(16)
C116 0.0276(18) 0.043(2) 0.042(2) 0.0234(19) 0.0125(17) 0.0054(17)
C117 0.0264(19) 0.056(3) 0.046(2) 0.025(2) 0.0056(18) 0.0030(18)
C118 0.037(2) 0.054(3) 0.036(2) 0.022(2) 0.0048(18) 0.0037(19)
C119 0.035(2) 0.039(2) 0.040(2) 0.0201(19) 0.0130(18) 0.0079(17)
C120 0.0276(18) 0.032(2) 0.040(2) 0.0209(18) 0.0084(16) 0.0063(15)
C121 0.034(2) 0.038(2) 0.048(2) 0.023(2) 0.0072(18) 0.0039(17)
C122 0.034(2) 0.043(3) 0.072(3) 0.033(2) 0.016(2) 0.0079(19)
C123 0.044(2) 0.048(3) 0.064(3) 0.033(2) 0.030(2) 0.014(2)
C124 0.045(2) 0.046(3) 0.049(3) 0.026(2) 0.018(2) 0.016(2)
C125 0.068(3) 0.057(3) 0.054(3) 0.029(2) 0.035(3) 0.020(2)
C126 0.082(4) 0.061(3) 0.053(3) 0.031(3) 0.039(3) 0.025(3)
C127 0.088(4) 0.105(5) 0.062(4) 0.001(4) 0.027(3) 0.024(4)
C128 0.093(5) 0.122(6) 0.105(6) -0.025(5) 0.062(5) -0.015(5)
C131 0.0352(19) 0.0273(19) 0.0212(17) 0.0114(15) 0.0051(15) 0.0041(15)
C132 0.055(3) 0.046(2) 0.0215(19) 0.0162(18) 0.0103(18) 0.019(2)
C133 0.041(2) 0.042(2) 0.023(2) 0.0014(18) -0.0042(17) 0.0167(19)
C134 0.0227(18) 0.030(2) 0.043(2) -0.0022(18) -0.0016(17) 0.0059(15)
C135 0.0242(17) 0.0271(19) 0.0316(19) 0.0094(16) 0.0065(15) 0.0085(14)
C136 0.0219(16) 0.0245(17) 0.0196(16) 0.0078(14) 0.0040(13) 0.0064(13)
C137 0.051(2) 0.0237(18) 0.0230(18) 0.0102(15) 0.0042(17) 0.0119(17)
C138 0.049(2) 0.0198(18) 0.0200(18) 0.0020(15) 0.0049(16) 0.0080(16)
C139 0.0285(18) 0.0292(19) 0.0290(19) 0.0138(16) 0.0015(15) 0.0094(15)
C140 0.037(2) 0.040(2) 0.0203(18) 0.0085(16) 0.0107(15) 0.0201(17)
C141 0.0291(17) 0.0206(17) 0.0215(17) 0.0082(14) 0.0019(14) 0.0094(14)
C142 0.0340(19) 0.0236(18) 0.0301(19) 0.0124(15) 0.0094(16) 0.0089(15)
C143 0.0361(19) 0.0215(17) 0.0273(19) 0.0114(15) 0.0073(15) 0.0053(15)
C144 0.044(2) 0.027(2) 0.047(2) 0.0115(18) 0.0133(19) 0.0022(17)
C145 0.058(3) 0.026(2) 0.051(3) 0.0113(19) 0.012(2) -0.0009(19)
C146 0.092(4) 0.032(3) 0.102(5) 0.009(3) 0.040(4) -0.007(3)
C147 0.057(2) 0.0224(19) 0.0245(19) 0.0024(16) 0.0066(18) 0.0218(17)
C148 0.060(3) 0.0187(19) 0.039(2) 0.0084(17) -0.003(2) 0.0087(18)
C149 0.054(3) 0.026(2) 0.038(2) 0.0114(18) -0.0026(19) 0.0025(18)
C150 0.062(3) 0.038(3) 0.055(3) 0.018(2) 0.005(2) -0.006(2)
C151 0.077(4) 0.066(4) 0.082(4) 0.049(3) 0.028(3) 0.010(3)
C152 0.106(5) 0.121(6) 0.158(7) 0.092(6) 0.049(5) 0.003(5)
C153 0.0353(19) 0.032(2) 0.0295(19) 0.0160(16) 0.0085(16) 0.0180(16)
C154 0.053(2) 0.025(2) 0.039(2) 0.0168(18) 0.0021(19) 0.0107(18)
C155 0.044(2) 0.034(2) 0.046(2) 0.0239(19) 0.0076(19) 0.0073(18)
C156 0.063(3) 0.044(3) 0.067(3) 0.035(3) 0.009(3) 0.000(2)
C157 0.074(3) 0.063(3) 0.082(4) 0.045(3) 0.032(3) 0.007(3)
C158 0.111(5) 0.125(6) 0.138(7) 0.089(6) 0.049(5) -0.007(5)
C159 0.0332(19) 0.034(2) 0.0200(17) 0.0098(15) 0.0104(15) 0.0175(16)
C160 0.0332(19) 0.0262(19) 0.0286(19) 0.0037(16) 0.0073(16) 0.0101(15)
C161 0.037(2) 0.032(2) 0.045(2) 0.0125(19) 0.0134(18) 0.0135(17)
C162 0.038(2) 0.032(2) 0.043(2) 0.0111(18) 0.0109(18) 0.0097(17)
C163 0.054(3) 0.031(2) 0.061(3) 0.017(2) 0.014(2) 0.017(2)
C164 0.059(3) 0.053(3) 0.061(3) 0.029(3) 0.012(2) 0.027(2)
N1 0.0244(14) 0.0237(14) 0.0165(13) 0.0087(12) 0.0078(11) 0.0062(11)
N2 0.0214(13) 0.0248(15) 0.0208(14) 0.0100(12) 0.0082(11) 0.0059(11)
N3 0.0213(13) 0.0197(14) 0.0200(14) 0.0090(11) 0.0061(11) 0.0054(11)
N4 0.0170(13) 0.0245(14) 0.0223(14) 0.0137(12) 0.0045(11) 0.0037(11)
N5 0.0186(13) 0.0210(14) 0.0190(14) 0.0089(11) 0.0019(11) 0.0024(11)
N6 0.0182(13) 0.0169(13) 0.0209(14) 0.0077(11) 0.0042(11) 0.0027(10)
N7 0.0219(13) 0.0183(13) 0.0211(14) 0.0113(11) 0.0102(11) 0.0066(11)
N8 0.0234(13) 0.0215(14) 0.0185(13) 0.0106(11) 0.0068(11) 0.0091(11)
O1 0.0248(11) 0.0339(13) 0.0248(12) 0.0194(11) 0.0147(10) 0.0140(10)
O2 0.0205(11) 0.0309(13) 0.0147(11) 0.0092(10) 0.0057(9) 0.0008(9)
O3 0.0348(14) 0.0404(15) 0.0415(15) 0.0269(13) 0.0181(12) 0.0130(12)
O4 0.0394(14) 0.0332(14) 0.0314(14) 0.0188(12) 0.0130(11) 0.0107(11)
O5 0.0411(14) 0.0340(14) 0.0345(14) 0.0221(12) 0.0169(12) 0.0177(12)
O6 0.0516(17) 0.0527(19) 0.0550(19) 0.0322(16) 0.0282(15) 0.0167(15)
O7 0.079(2) 0.0422(18) 0.0457(18) 0.0251(15) 0.0200(16) 0.0299(16)
O8 0.0494(17) 0.0412(17) 0.0550(18) 0.0342(15) 0.0087(14) 0.0163(14)
O9 0.0213(11) 0.0331(14) 0.0210(12) 0.0078(10) 0.0023(10) 0.0051(10)
O10 0.0188(11) 0.0259(13) 0.0315(13) 0.0064(11) 0.0026(10) 0.0071(10)
O11 0.0250(12) 0.0467(16) 0.0388(15) 0.0254(13) 0.0126(11) 0.0117(11)
O12 0.0342(14) 0.0405(16) 0.0367(15) 0.0228(13) 0.0041(12) 0.0015(12)
O13 0.0556(19) 0.073(2) 0.0434(18) 0.0285(17) 0.0249(15) 0.0191(17)
O14 0.067(2) 0.064(2) 0.053(2) 0.0176(18) 0.0214(18) 0.0190(18)
O15 0.090(3) 0.115(4) 0.078(3) -0.005(3) 0.028(3) 0.010(3)
O16 0.0662(19) 0.0441(17) 0.0273(14) 0.0185(13) 0.0099(14) -0.0165(15)
Zn1 0.01960(18) 0.0207(2) 0.01866(19) 0.00909(16) 0.00699(15) 0.00501(15)
Zn2 0.01883(18) 0.01713(19) 0.01635(18) 0.00751(15) 0.00447(14) 0.00491(14)
C130 0.057(3) 0.082(4) 0.082(4) 0.050(3) 0.023(3) 0.008(3)
C230 0.057(3) 0.082(4) 0.082(4) 0.050(3) 0.023(3) 0.008(3)

loop_
_atom_type_symbol
_atom_type_description
_atom_type_scat_dispersion_real
_atom_type_scat_dispersion_imag
_atom_type_scat_source
C C 0.0033 0.0016 'International Tables Vol C Tables 4.2.6.8 and 6.1.1.4'
H H 0.0000 0.0000 'International Tables Vol C Tables 4.2.6.8 and 6.1.1.4'
N N 0.0061 0.0033 'International Tables Vol C Tables 4.2.6.8 and 6.1.1.4'
O O 0.0106 0.0060 'International Tables Vol C Tables 4.2.6.8 and 6.1.1.4'
Zn Zn 0.2839 1.4301 'International Tables Vol C Tables 4.2.6.8 and 6.1.1.4'

loop_
_geom_angle_atom_site_label_1
_geom_angle_atom_site_label_2
_geom_angle_atom_site_label_3
_geom_angle
_geom_angle_site_symmetry_3
N1 C1 C2 123.8(3) .
N1 C1 C20 109.6(3) .
C2 C1 C20 126.6(3) .
C3 C2 C1 124.9(3) .
C3 C2 C54 117.8(3) .
C1 C2 C54 117.0(3) .
N2 C3 C2 124.5(3) .
N2 C3 C4 108.4(3) .
C2 C3 C4 127.1(3) .
C5 C4 C3 106.9(3) .
C5 C4 C56 124.1(3) .
C3 C4 C56 129.1(3) .
C4 C5 C6 107.0(3) .
C4 C5 C65 128.1(3) .
C6 C5 C65 124.9(3) .
N2 C6 C7 124.8(3) .
N2 C6 C5 110.4(3) .
C7 C6 C5 124.8(3) .
C8 C7 C6 128.7(3) .
C8 C7 H7 115.7 .
C6 C7 H7 115.7 .
N3 C8 C7 125.4(3) .
N3 C8 C9 110.1(3) .
C7 C8 C9 124.1(3) .
C10 C9 C8 107.3(3) .
C10 C9 C71 128.4(3) .
C8 C9 C71 124.3(3) .
C9 C10 C11 106.2(3) .
C9 C10 C57 124.3(3) .
C11 C10 C57 129.5(3) .
N3 C11 C12 124.2(3) .
N3 C11 C10 109.1(3) .
C12 C11 C10 126.6(3) .
C11 C12 C13 125.2(3) .
C11 C12 C21 118.4(3) .
C13 C12 C21 116.4(3) .
N4 C13 C12 123.9(3) .
N4 C13 C14 109.9(3) .
C12 C13 C14 126.2(3) .
C15 C14 C13 106.0(3) .
C15 C14 C58 123.5(3) .
C13 C14 C58 130.4(3) .
C14 C15 C16 106.8(3) .
C14 C15 C77 127.1(3) .
C16 C15 C77 126.0(3) .
N4 C16 C17 125.1(3) .
N4 C16 C15 110.7(3) .
C17 C16 C15 124.2(3) .
C16 C17 C18 128.3(3) .
C16 C17 H17 115.9 .
C18 C17 H17 115.9 .
N1 C18 C17 125.1(3) .
N1 C18 C19 110.3(3) .
C17 C18 C19 124.4(3) .
C20 C19 C18 107.2(3) .
C20 C19 C59 129.1(3) .
C18 C19 C59 123.7(3) .
C19 C20 C1 106.3(3) .
C19 C20 C55 124.5(3) .
C1 C20 C55 129.2(3) .
C22 C21 C26 119.8(3) .
C22 C21 C12 119.4(3) .
C26 C21 C12 120.8(3) .
C21 C22 C23 120.4(4) .
C21 C22 H22 119.8 .
C23 C22 H22 119.8 .
C24 C23 C22 117.9(4) .
C24 C23 H23 121.0 .
C22 C23 H23 121.0 .
C25 C24 C23 122.2(4) .
C25 C24 H24 118.9 .
C23 C24 H24 118.9 .
C24 C25 C26 120.1(4) .
C24 C25 H25 119.9 .
C26 C25 H25 119.9 .
O8 C26 C25 124.6(4) .
O8 C26 C21 115.9(3) .
C25 C26 C21 119.5(4) .
O8 C27 C28 111.8(4) .
O8 C27 H27A 109.3 .
C28 C27 H27A 109.3 .
O8 C27 H27B 109.3 .
C28 C27 H27B 109.3 .
H27A C27 H27B 107.9 .
O7 C28 C27 109.0(4) .
O7 C28 H28A 109.9 .
C27 C28 H28A 109.9 .
O7 C28 H28B 109.9 .
C27 C28 H28B 109.9 .
H28A C28 H28B 108.3 .
O7 C29 C30 109.8(4) .
O7 C29 H29A 109.7 .
C30 C29 H29A 109.7 .
O7 C29 H29B 109.7 .
C30 C29 H29B 109.7 .
H29A C29 H29B 108.2 .
C29 C30 O6 105.9(4) .
C29 C30 H30A 110.6 .
O6 C30 H30A 110.6 .
C29 C30 H30B 110.6 .
O6 C30 H30B 110.6 .
H30A C30 H30B 108.7 .
O6 C31 C32 113.9(3) .
O6 C31 H31A 108.8 .
C32 C31 H31A 108.8 .
O6 C31 H31B 108.8 .
C32 C31 H31B 108.8 .
H31A C31 H31B 107.7 .
O5 C32 C31 109.0(3) .
O5 C32 H32A 109.9 .
C31 C32 H32A 109.9 .
O5 C32 H32B 109.9 .
C31 C32 H32B 109.9 .
H32A C32 H32B 108.3 .
C34 C33 O5 124.2(3) .
C34 C33 C38 120.8(3) .
O5 C33 C38 115.0(3) .
C33 C34 C35 119.9(3) .
C33 C34 H34 120.1 .
C35 C34 H34 120.1 .
C36 C35 C34 121.6(4) .
C36 C35 H35 119.2 .
C34 C35 H35 119.2 .
C35 C36 C37 119.8(3) .
C35 C36 H36 120.1 .
C37 C36 H36 120.1 .
C36 C37 C42 121.7(3) .
C36 C37 C38 120.0(3) .
C42 C37 C38 118.3(3) .
C39 C38 C37 119.8(3) .
C39 C38 C33 122.3(3) .
C37 C38 C33 117.9(3) .
C40 C39 C38 119.6(4) .
C40 C39 H39 120.2 .
C38 C39 H39 120.2 .
C39 C40 C41 122.0(3) .
C39 C40 H40 119.0 .
C41 C40 H40 119.0 .
C42 C41 C40 119.1(3) .
C42 C41 H41 120.4 .
C40 C41 H41 120.4 .
O4 C42 C41 124.8(3) .
O4 C42 C37 114.0(3) .
C41 C42 C37 121.1(3) .
O4 C43 C44 113.8(3) .
O4 C43 H43A 108.8 .
C44 C43 H43A 108.8 .
O4 C43 H43B 108.8 .
C44 C43 H43B 108.8 .
H43A C43 H43B 107.7 .
O3 C44 C43 108.2(3) .
O3 C44 H44A 110.1 .
C43 C44 H44A 110.1 .
O3 C44 H44B 110.1 .
C43 C44 H44B 110.1 .
H44A C44 H44B 108.4 .
O3 C45 C46 114.7(3) .
O3 C45 H45A 108.6 .
C46 C45 H45A 108.6 .
O3 C45 H45B 108.6 .
C46 C45 H45B 108.6 .
H45A C45 H45B 107.6 .
O2 C46 C45 112.8(3) .
O2 C46 H46A 109.0 .
C45 C46 H46A 109.0 .
O2 C46 H46B 109.0 .
C45 C46 H46B 109.0 .
H46A C46 H46B 107.8 .
O2 C47 C48 113.3(3) .
O2 C47 H47A 108.9 .
C48 C47 H47A 108.9 .
O2 C47 H47B 108.9 .
C48 C47 H47B 108.9 .
H47A C47 H47B 107.7 .
O1 C48 C47 108.7(3) .
O1 C48 H48A 110.0 .
C47 C48 H48A 110.0 .
O1 C48 H48B 110.0 .
C47 C48 H48B 110.0 .
H48A C48 H48B 108.3 .
O1 C49 C50 124.0(3) .
O1 C49 C54 114.8(3) .
C50 C49 C54 121.2(3) .
C51 C50 C49 119.3(3) .
C51 C50 H50 120.3 .
C49 C50 H50 120.3 .
C50 C51 C52 120.8(4) .
C50 C51 H51 119.6 .
C52 C51 H51 119.6 .
C51 C52 C53 119.0(4) .
C51 C52 H52 120.5 .
C53 C52 H52 120.5 .
C54 C53 C52 121.7(4) .
C54 C53 H53 119.1 .
C52 C53 H53 119.1 .
C53 C54 C49 118.0(3) .
C53 C54 C2 118.7(3) .
C49 C54 C2 123.4(3) .
C20 C55 H55A 109.5 .
C20 C55 H55B 109.5 .
H55A C55 H55B 109.5 .
C20 C55 H55C 109.5 .
H55A C55 H55C 109.5 .
H55B C55 H55C 109.5 .
C4 C56 H56A 109.5 .
C4 C56 H56B 109.5 .
H56A C56 H56B 109.5 .
C4 C56 H56C 109.5 .
H56A C56 H56C 109.5 .
H56B C56 H56C 109.5 .
C10 C57 H57A 109.5 .
C10 C57 H57B 109.5 .
H57A C57 H57B 109.5 .
C10 C57 H57C 109.5 .
H57A C57 H57C 109.5 .
H57B C57 H57C 109.5 .
C14 C58 H58A 109.5 .
C14 C58 H58B 109.5 .
H58A C58 H58B 109.5 .
C14 C58 H58C 109.5 .
H58A C58 H58C 109.5 .
H58B C58 H58C 109.5 .
C19 C59 C60 114.2(3) .
C19 C59 H59A 108.7 .
C60 C59 H59A 108.7 .
C19 C59 H59B 108.7 .
C60 C59 H59B 108.7 .
H59A C59 H59B 107.6 .
C59 C60 C61 111.9(3) .
C59 C60 H60A 109.2 .
C61 C60 H60A 109.2 .
C59 C60 H60B 109.2 .
C61 C60 H60B 109.2 .
H60A C60 H60B 107.9 .
C62 C61 C60 114.6(3) .
C62 C61 H61A 108.6 .
C60 C61 H61A 108.6 .
C62 C61 H61B 108.6 .
C60 C61 H61B 108.6 .
H61A C61 H61B 107.6 .
C61 C62 C63 119.4(4) .
C61 C62 H62A 107.5 .
C63 C62 H62A 107.5 .
C61 C62 H62B 107.5 .
C63 C62 H62B 107.5 .
H62A C62 H62B 107.0 .
C64 C63 C62 108.66(10) .
C64 C63 H63A 110.0 .
C62 C63 H63A 110.0 .
C64 C63 H63B 110.0 .
C62 C63 H63B 110.0 .
H63A C63 H63B 108.3 .
C63 C64 H64A 109.5 .
C63 C64 H64B 109.5 .
H64A C64 H64B 109.5 .
C63 C64 H64C 109.5 .
H64A C64 H64C 109.5 .
H64B C64 H64C 109.5 .
C5 C65 C66 111.9(3) .
C5 C65 H65A 109.2 .
C66 C65 H65A 109.2 .
C5 C65 H65B 109.2 .
C66 C65 H65B 109.2 .
H65A C65 H65B 107.9 .
C65 C66 C67 114.9(4) .
C65 C66 H66A 108.5 .
C67 C66 H66A 108.5 .
C65 C66 H66B 108.5 .
C67 C66 H66B 108.5 .
H66A C66 H66B 107.5 .
C68 C67 C66 109.8(5) .
C68 C67 H67A 109.7 .
C66 C67 H67A 109.7 .
C68 C67 H67B 109.7 .
C66 C67 H67B 109.7 .
H67A C67 H67B 108.2 .
C67 C68 C69 112.8(7) .
C67 C68 H68A 109.0 .
C69 C68 H68A 109.0 .
C67 C68 H68B 109.0 .
C69 C68 H68B 109.0 .
H68A C68 H68B 107.8 .
C70 C69 C68 105.1(7) .
C70 C69 H69A 110.7 .
C68 C69 H69A 110.7 .
C70 C69 H69B 110.7 .
C68 C69 H69B 110.7 .
H69A C69 H69B 108.8 .
C69 C70 H70A 109.5 .
C69 C70 H70B 109.5 .
H70A C70 H70B 109.5 .
C69 C70 H70C 109.5 .
H70A C70 H70C 109.5 .
H70B C70 H70C 109.5 .
C9 C71 C72 114.3(3) .
C9 C71 H71A 108.7 .
C72 C71 H71A 108.7 .
C9 C71 H71B 108.7 .
C72 C71 H71B 108.7 .
H71A C71 H71B 107.6 .
C73 C72 C71 113.9(3) .
C73 C72 H72A 108.8 .
C71 C72 H72A 108.8 .
C73 C72 H72B 108.8 .
C71 C72 H72B 108.8 .
H72A C72 H72B 107.7 .
C74A C73 C72 109.4(4) .
C74A C73 H73A 109.8 .
C72 C73 H73A 109.8 .
C74A C73 H73B 109.8 .
C72 C73 H73B 109.8 .
H73A C73 H73B 108.2 .
C15 C77 C78 114.7(3) .
C15 C77 H77A 108.6 .
C78 C77 H77A 108.6 .
C15 C77 H77B 108.6 .
C78 C77 H77B 108.6 .
H77A C77 H77B 107.6 .
C79 C78 C77 114.8(4) .
C79 C78 H78A 108.6 .
C77 C78 H78A 108.6 .
C79 C78 H78B 108.6 .
C77 C78 H78B 108.6 .
H78A C78 H78B 107.5 .
C78 C79 C80 121.1(4) .
C78 C79 H79A 107.0 .
C80 C79 H79A 107.0 .
C78 C79 H79B 107.0 .
C80 C79 H79B 107.0 .
H79A C79 H79B 106.8 .
C79 C80 C81 108.99(10) .
C79 C80 H80A 109.9 .
C81 C80 H80A 109.9 .
C79 C80 H80B 109.9 .
C81 C80 H80B 109.9 .
H80A C80 H80B 108.3 .
C82 C81 C80 108.71(10) .
C82 C81 H81A 109.9 .
C80 C81 H81A 109.9 .
C82 C81 H81B 109.9 .
C80 C81 H81B 109.9 .
H81A C81 H81B 108.3 .
C81 C82 H82A 109.5 .
C81 C82 H82B 109.5 .
H82A C82 H82B 109.5 .
C81 C82 H82C 109.5 .
H82A C82 H82C 109.5 .
H82B C82 H82C 109.5 .
N5 C83 C84 122.1(3) .
N5 C83 C102 109.4(3) .
C84 C83 C102 128.3(3) .
C85 C84 C83 125.2(3) .
C85 C84 C103 117.2(3) .
C83 C84 C103 117.5(3) .
N6 C85 C84 124.9(3) .
N6 C85 C86 108.7(3) .
C84 C85 C86 126.4(3) .
C87 C86 C85 106.8(3) .
C87 C86 C138 124.1(3) .
C85 C86 C138 128.7(3) .
C86 C87 C88 107.2(3) .
C86 C87 C147 126.6(3) .
C88 C87 C147 126.1(3) .
N6 C88 C89 124.8(3) .
N6 C88 C87 110.0(3) .
C89 C88 C87 125.2(3) .
C90 C89 C88 128.9(3) .
C90 C89 H89 115.5 .
C88 C89 H89 115.5 .
N7 C90 C89 125.0(3) .
N7 C90 C91 110.0(3) .
C89 C90 C91 125.0(3) .
C92 C91 C90 106.7(3) .
C92 C91 C153 129.0(3) .
C90 C91 C153 124.3(3) .
C91 C92 C93 107.0(3) .
C91 C92 C139 123.8(3) .
C93 C92 C139 129.2(3) .
N7 C93 C94 123.1(3) .
N7 C93 C92 109.2(3) .
C94 C93 C92 127.6(3) .
C95 C94 C93 125.2(3) .
C95 C94 C136 115.5(3) .
C93 C94 C136 119.3(3) .
N8 C95 C94 123.7(3) .
N8 C95 C96 109.4(3) .
C94 C95 C96 126.9(3) .
C97 C96 C95 106.1(3) .
C97 C96 C140 124.3(3) .
C95 C96 C140 129.4(3) .
C96 C97 C98 107.2(3) .
C96 C97 C159 129.7(3) .
C98 C97 C159 123.1(3) .
N8 C98 C99 124.7(3) .
N8 C98 C97 110.9(3) .
C99 C98 C97 124.3(3) .
C100 C99 C98 128.6(3) .
C100 C99 H99 115.7 .
C98 C99 H99 115.7 .
N5 C100 C99 125.0(3) .
N5 C100 C101 110.5(3) .
C99 C100 C101 124.4(3) .
C102 C101 C100 107.3(3) .
C102 C101 C141 129.9(3) .
C100 C101 C141 122.7(3) .
C101 C102 C83 106.0(3) .
C101 C102 C137 123.5(3) .
C83 C102 C137 130.2(3) .
C104 C103 C108 117.8(3) .
C104 C103 C84 120.3(3) .
C108 C103 C84 121.9(3) .
C105 C104 C103 121.8(3) .
C105 C104 H104 119.1 .
C103 C104 H104 119.1 .
C106 C105 C104 119.5(4) .
C106 C105 H105 120.2 .
C104 C105 H105 120.2 .
C105 C106 C107 120.5(3) .
C105 C106 H106 119.8 .
C107 C106 H106 119.8 .
C108 C107 C106 120.0(3) .
C108 C107 H107 120.0 .
C106 C107 H107 120.0 .
O9 C108 C107 124.4(3) .
O9 C108 C103 115.2(3) .
C107 C108 C103 120.3(3) .
O9 C109 C110 108.2(3) .
O9 C109 H10A 110.1 .
C110 C109 H10A 110.1 .
O9 C109 H10B 110.1 .
C110 C109 H10B 110.1 .
H10A C109 H10B 108.4 .
O10 C110 C109 113.6(3) .
O10 C110 H11A 108.8 .
C109 C110 H11A 108.8 .
O10 C110 H11B 108.8 .
C109 C110 H11B 108.8 .
H11A C110 H11B 107.7 .
O10 C111 C112 112.8(3) .
O10 C111 H11C 109.0 .
C112 C111 H11C 109.0 .
O10 C111 H11D 109.0 .
C112 C111 H11D 109.0 .
H11C C111 H11D 107.8 .
O11 C112 C111 114.4(3) .
O11 C112 H11E 108.7 .
C111 C112 H11E 108.7 .
O11 C112 H11F 108.7 .
C111 C112 H11F 108.7 .
H11E C112 H11F 107.6 .
O11 C113 C114 109.7(3) .
O11 C113 H11G 109.7 .
C114 C113 H11G 109.7 .
O11 C113 H11H 109.7 .
C114 C113 H11H 109.7 .
H11G C113 H11H 108.2 .
O12 C114 C113 113.7(3) .
O12 C114 H11I 108.8 .
C113 C114 H11I 108.8 .
O12 C114 H11J 108.8 .
C113 C114 H11J 108.8 .
H11I C114 H11J 107.7 .
O12 C115 C116 125.5(3) .
O12 C115 C120 113.7(3) .
C116 C115 C120 120.9(3) .
C115 C116 C117 119.9(4) .
C115 C116 H116 120.0 .
C117 C116 H116 120.0 .
C118 C117 C116 121.3(4) .
C118 C117 H117 119.3 .
C116 C117 H117 119.3 .
C117 C118 C119 120.3(4) .
C117 C118 H118 119.9 .
C119 C118 H118 119.9 .
C118 C119 C124 122.7(4) .
C118 C119 C120 119.3(3) .
C124 C119 C120 118.0(3) .
C121 C120 C119 119.8(3) .
C121 C120 C115 122.0(3) .
C119 C120 C115 118.2(3) .
C122 C121 C120 119.6(4) .
C122 C121 H121 120.2 .
C120 C121 H121 120.2 .
C121 C122 C123 121.4(4) .
C121 C122 H122 119.3 .
C123 C122 H122 119.3 .
C124 C123 C122 120.1(4) .
C124 C123 H123 119.9 .
C122 C123 H123 119.9 .
C123 C124 O13 124.9(4) .
C123 C124 C119 121.0(4) .
O13 C124 C119 114.1(4) .
O13 C125 C126 108.1(4) .
O13 C125 H12A 110.1 .
C126 C125 H12A 110.1 .
O13 C125 H12B 110.1 .
C126 C125 H12B 110.1 .
H12A C125 H12B 108.4 .
O14 C126 C125 108.8(4) .
O14 C126 H12C 109.9 .
C125 C126 H12C 109.9 .
O14 C126 H12D 109.9 .
C125 C126 H12D 109.9 .
H12C C126 H12D 108.3 .
O14 C127 C128 109.0(5) .
O14 C127 H12E 109.9 .
C128 C127 H12E 109.9 .
O14 C127 H12F 109.9 .
C128 C127 H12F 109.9 .
H12E C127 H12F 108.3 .
O15 C128 C127 109.6(5) .
O15 C128 H12G 109.7 .
C127 C128 H12G 109.7 .
O15 C128 H12H 109.7 .
C127 C128 H12H 109.7 .
H12G C128 H12H 108.2 .
O16 C131 C132 124.0(3) .
O16 C131 C136 115.3(3) .
C132 C131 C136 120.7(3) .
C133 C132 C131 120.3(4) .
C133 C132 H132 119.8 .
C131 C132 H132 119.8 .
C132 C133 C134 119.9(3) .
C132 C133 H133 120.0 .
C134 C133 H133 120.0 .
C135 C134 C133 119.3(4) .
C135 C134 H134 120.4 .
C133 C134 H134 120.4 .
C136 C135 C134 121.8(4) .
C136 C135 H135 119.1 .
C134 C135 H135 119.1 .
C135 C136 C131 118.0(3) .
C135 C136 C94 120.2(3) .
C131 C136 C94 121.7(3) .
C102 C137 H13C 109.5 .
C102 C137 H13D 109.5 .
H13C C137 H13D 109.5 .
C102 C137 H13E 109.5 .
H13C C137 H13E 109.5 .
H13D C137 H13E 109.5 .
C86 C138 H13F 109.5 .
C86 C138 H13G 109.5 .
H13F C138 H13G 109.5 .
C86 C138 H13H 109.5 .
H13F C138 H13H 109.5 .
H13G C138 H13H 109.5 .
C92 C139 H13I 109.5 .
C92 C139 H13J 109.5 .
H13I C139 H13J 109.5 .
C92 C139 H13K 109.5 .
H13I C139 H13K 109.5 .
H13J C139 H13K 109.5 .
C96 C140 H14A 109.5 .
C96 C140 H14B 109.5 .
H14A C140 H14B 109.5 .
C96 C140 H14C 109.5 .
H14A C140 H14C 109.5 .
H14B C140 H14C 109.5 .
C101 C141 C142 111.7(3) .
C101 C141 H14D 109.3 .
C142 C141 H14D 109.3 .
C101 C141 H14E 109.3 .
C142 C141 H14E 109.3 .
H14D C141 H14E 107.9 .
C143 C142 C141 114.1(3) .
C143 C142 H14F 108.7 .
C141 C142 H14F 108.7 .
C143 C142 H14G 108.7 .
C141 C142 H14G 108.7 .
H14F C142 H14G 107.6 .
C142 C143 C144 113.8(3) .
C142 C143 H14H 108.8 .
C144 C143 H14H 108.8 .
C142 C143 H14I 108.8 .
C144 C143 H14I 108.8 .
H14H C143 H14I 107.7 .
C145 C144 C143 114.3(3) .
C145 C144 H14J 108.7 .
C143 C144 H14J 108.7 .
C145 C144 H14K 108.7 .
C143 C144 H14K 108.7 .
H14J C144 H14K 107.6 .
C146 C145 C144 112.7(4) .
C146 C145 H14L 109.0 .
C144 C145 H14L 109.0 .
C146 C145 H14M 109.0 .
C144 C145 H14M 109.0 .
H14L C145 H14M 107.8 .
C145 C146 H14N 109.5 .
C145 C146 H14O 109.5 .
H14N C146 H14O 109.5 .
C145 C146 H14P 109.5 .
H14N C146 H14P 109.5 .
H14O C146 H14P 109.5 .
C87 C147 C148 113.9(3) .
C87 C147 H14Q 108.8 .
C148 C147 H14Q 108.8 .
C87 C147 H14R 108.8 .
C148 C147 H14R 108.8 .
H14Q C147 H14R 107.7 .
C149 C148 C147 114.2(3) .
C149 C148 H14S 108.7 .
C147 C148 H14S 108.7 .
C149 C148 H14T 108.7 .
C147 C148 H14T 108.7 .
H14S C148 H14T 107.6 .
C150 C149 C148 113.8(3) .
C150 C149 H14U 108.8 .
C148 C149 H14U 108.8 .
C150 C149 H14V 108.8 .
C148 C149 H14V 108.8 .
H14U C149 H14V 107.7 .
C149 C150 C151 112.9(4) .
C149 C150 H15A 109.0 .
C151 C150 H15A 109.0 .
C149 C150 H15B 109.0 .
C151 C150 H15B 109.0 .
H15A C150 H15B 107.8 .
C152 C151 C150 112.9(5) .
C152 C151 H15C 109.0 .
C150 C151 H15C 109.0 .
C152 C151 H15D 109.0 .
C150 C151 H15D 109.0 .
H15C C151 H15D 107.8 .
C151 C152 H15E 109.5 .
C151 C152 H15F 109.5 .
H15E C152 H15F 109.5 .
C151 C152 H15G 109.5 .
H15E C152 H15G 109.5 .
H15F C152 H15G 109.5 .
C91 C153 C154 113.3(3) .
C91 C153 H15H 108.9 .
C154 C153 H15H 108.9 .
C91 C153 H15I 108.9 .
C154 C153 H15I 108.9 .
H15H C153 H15I 107.7 .
C155 C154 C153 114.0(3) .
C155 C154 H15J 108.8 .
C153 C154 H15J 108.8 .
C155 C154 H15K 108.8 .
C153 C154 H15K 108.8 .
H15J C154 H15K 107.6 .
C154 C155 C156 113.2(4) .
C154 C155 H15L 108.9 .
C156 C155 H15L 108.9 .
C154 C155 H15M 108.9 .
C156 C155 H15M 108.9 .
H15L C155 H15M 107.7 .
C157 C156 C155 114.6(4) .
C157 C156 H15N 108.6 .
C155 C156 H15N 108.6 .
C157 C156 H15O 108.6 .
C155 C156 H15O 108.6 .
H15N C156 H15O 107.6 .
C156 C157 C158 113.2(5) .
C156 C157 H15P 108.9 .
C158 C157 H15P 108.9 .
C156 C157 H15Q 108.9 .
C158 C157 H15Q 108.9 .
H15P C157 H15Q 107.7 .
C157 C158 H15R 109.5 .
C157 C158 H15S 109.5 .
H15R C158 H15S 109.5 .
C157 C158 H15T 109.5 .
H15R C158 H15T 109.5 .
H15S C158 H15T 109.5 .
C97 C159 C160 115.3(3) .
C97 C159 H15U 108.5 .
C160 C159 H15U 108.5 .
C97 C159 H15V 108.5 .
C160 C159 H15V 108.5 .
H15U C159 H15V 107.5 .
C159 C160 C161 111.8(3) .
C159 C160 H16A 109.3 .
C161 C160 H16A 109.3 .
C159 C160 H16B 109.3 .
C161 C160 H16B 109.3 .
H16A C160 H16B 107.9 .
C162 C161 C160 114.6(3) .
C162 C161 H16C 108.6 .
C160 C161 H16C 108.6 .
C162 C161 H16D 108.6 .
C160 C161 H16D 108.6 .
H16C C161 H16D 107.6 .
C161 C162 C163 113.4(3) .
C161 C162 H16E 108.9 .
C163 C162 H16E 108.9 .
C161 C162 H16F 108.9 .
C163 C162 H16F 108.9 .
H16E C162 H16F 107.7 .
C162 C163 C164 113.2(3) .
C162 C163 H16G 108.9 .
C164 C163 H16G 108.9 .
C162 C163 H16H 108.9 .
C164 C163 H16H 108.9 .
H16G C163 H16H 107.8 .
C163 C164 H16I 109.5 .
C163 C164 H16J 109.5 .
H16I C164 H16J 109.5 .
C163 C164 H16K 109.5 .
H16I C164 H16K 109.5 .
H16J C164 H16K 109.5 .
C18 N1 C1 106.5(3) .
C18 N1 Zn1 124.9(2) .
C1 N1 Zn1 128.3(2) .
C6 N2 C3 107.3(3) .
C6 N2 Zn1 124.1(2) .
C3 N2 Zn1 126.3(2) .
C8 N3 C11 107.1(3) .
C8 N3 Zn1 124.6(2) .
C11 N3 Zn1 127.5(2) .
C13 N4 C16 106.7(3) .
C13 N4 Zn1 128.2(2) .
C16 N4 Zn1 124.7(2) .
C100 N5 C83 106.6(3) .
C100 N5 Zn2 122.4(2) .
C83 N5 Zn2 129.4(2) .
C88 N6 C85 107.1(3) .
C88 N6 Zn2 124.2(2) .
C85 N6 Zn2 128.6(2) .
C90 N7 C93 107.0(3) .
C90 N7 Zn2 122.6(2) .
C93 N7 Zn2 128.1(2) .
C98 N8 C95 106.4(3) .
C98 N8 Zn2 124.0(2) .
C95 N8 Zn2 129.5(2) .
C49 O1 C48 116.9(2) .
C47 O2 C46 116.7(2) .
C47 O2 Zn2 120.13(17) .
C46 O2 Zn2 122.51(19) .
C45 O3 C44 113.9(3) .
C42 O4 C43 119.5(3) .
C33 O5 C32 116.6(3) .
C31 O6 C30 110.5(3) .
C28 O7 C29 115.8(4) .
C26 O8 C27 121.3(3) .
C108 O9 C109 117.7(3) .
C110 O10 C111 116.8(2) .
C110 O10 Zn1 121.56(19) 1_655
C111 O10 Zn1 121.47(19) 1_655
C112 O11 C113 112.4(3) .
C115 O12 C114 118.7(3) .
C124 O13 C125 117.6(3) .
C126 O14 C127 109.6(4) .
C129 O15 C229 37.7(7) .
C129 O15 C128 111.6(5) .
C229 O15 C128 118.1(6) .
C131 O16 C130 116.7(3) .
N1 Zn1 N3 165.93(10) .
N1 Zn1 N4 91.57(10) .
N3 Zn1 N4 87.18(10) .
N1 Zn1 N2 86.86(10) .
N3 Zn1 N2 91.49(10) .
N4 Zn1 N2 168.12(10) .
N1 Zn1 O10 99.22(10) 1_455
N3 Zn1 O10 94.85(10) 1_455
N4 Zn1 O10 95.77(9) 1_455
N2 Zn1 O10 96.10(10) 1_455
N8 Zn2 N6 163.84(10) .
N8 Zn2 N5 92.08(10) .
N6 Zn2 N5 86.41(10) .
N8 Zn2 N7 86.36(10) .
N6 Zn2 N7 92.15(10) .
N5 Zn2 N7 169.31(10) .
N8 Zn2 O2 100.04(9) .
N6 Zn2 O2 96.12(9) .
N5 Zn2 O2 96.39(9) .
N7 Zn2 O2 94.30(9) .
O15 C129 C130 110.44(10) .
O15 C129 H29C 109.6 .
C130 C129 H29C 109.6 .
O15 C129 H29D 109.6 .
C130 C129 H29D 109.6 .
H29C C129 H29D 108.1 .
O16 C130 C129 97.9(4) .
O16 C130 H30C 112.2 .
C129 C130 H30C 112.2 .
O16 C130 H30D 112.2 .
C129 C130 H30D 112.2 .
H30C C130 H30D 109.8 .
C73 C74A C75A 127.1(6) .
C73 C74A H74A 105.5 .
C75A C74A H74A 105.5 .
C73 C74A H74B 105.5 .
C75A C74A H74B 105.5 .
H74A C74A H74B 106.1 .
C74A C75A C76A 108.46(9) .
C74A C75A H75A 110.0 .
C76A C75A H75A 110.0 .
C74A C75A H75B 110.0 .
C76A C75A H75B 110.0 .
H75A C75A H75B 108.4 .
C75A C76A H76A 109.5 .
C75A C76A H76B 109.5 .
H76A C76A H76B 109.5 .
C75A C76A H76C 109.5 .
H76A C76A H76C 109.5 .
H76B C76A H76C 109.5 .
O15 C229 H29E 109.6 .
O15 C229 H29F 109.6 .
H29E C229 H29F 108.1 .
H75C C75B H75D 108.4 .

loop_
_geom_bond_atom_site_label_1
_geom_bond_atom_site_label_2
_geom_bond_distance
_geom_bond_site_symmetry_2
C1 N1 1.375(4) .
C1 C2 1.416(4) .
C1 C20 1.473(4) .
C2 C3 1.401(5) .
C2 C54 1.495(4) .
C3 N2 1.381(4) .
C3 C4 1.470(4) .
C4 C5 1.367(5) .
C4 C56 1.501(5) .
C5 C6 1.439(5) .
C5 C65 1.502(5) .
C6 N2 1.366(4) .
C6 C7 1.389(5) .
C7 C8 1.384(4) .
C7 H7 0.9500 .
C8 N3 1.362(4) .
C8 C9 1.450(5) .
C9 C10 1.359(5) .
C9 C71 1.501(5) .
C10 C11 1.475(4) .
C10 C57 1.503(5) .
C11 N3 1.376(4) .
C11 C12 1.411(4) .
C12 C13 1.417(4) .
C12 C21 1.493(4) .
C13 N4 1.368(4) .
C13 C14 1.471(4) .
C14 C15 1.375(5) .
C14 C58 1.510(4) .
C15 C16 1.441(4) .
C15 C77 1.501(4) .
C16 N4 1.373(4) .
C16 C17 1.389(4) .
C17 C18 1.393(4) .
C17 H17 0.9500 .
C18 N1 1.372(4) .
C18 C19 1.449(4) .
C19 C20 1.359(5) .
C19 C59 1.499(5) .
C20 C55 1.507(5) .
C21 C22 1.380(5) .
C21 C26 1.414(5) .
C22 C23 1.404(5) .
C22 H22 0.9500 .
C23 C24 1.392(6) .
C23 H23 0.9500 .
C24 C25 1.362(6) .
C24 H24 0.9500 .
C25 C26 1.372(5) .
C25 H25 0.9500 .
C26 O8 1.362(5) .
C27 O8 1.441(5) .
C27 C28 1.464(7) .
C27 H27A 0.9900 .
C27 H27B 0.9900 .
C28 O7 1.413(5) .
C28 H28A 0.9900 .
C28 H28B 0.9900 .
C29 O7 1.417(5) .
C29 C30 1.481(6) .
C29 H29A 0.9900 .
C29 H29B 0.9900 .
C30 O6 1.481(5) .
C30 H30A 0.9900 .
C30 H30B 0.9900 .
C31 O6 1.427(5) .
C31 C32 1.498(5) .
C31 H31A 0.9900 .
C31 H31B 0.9900 .
C32 O5 1.433(4) .
C32 H32A 0.9900 .
C32 H32B 0.9900 .
C33 C34 1.371(5) .
C33 O5 1.375(4) .
C33 C38 1.431(5) .
C34 C35 1.396(5) .
C34 H34 0.9500 .
C35 C36 1.365(5) .
C35 H35 0.9500 .
C36 C37 1.411(5) .
C36 H36 0.9500 .
C37 C42 1.420(5) .
C37 C38 1.420(5) .
C38 C39 1.420(5) .
C39 C40 1.358(5) .
C39 H39 0.9500 .
C40 C41 1.410(5) .
C40 H40 0.9500 .
C41 C42 1.377(5) .
C41 H41 0.9500 .
C42 O4 1.366(4) .
C43 O4 1.439(4) .
C43 C44 1.498(5) .
C43 H43A 0.9900 .
C43 H43B 0.9900 .
C44 O3 1.425(4) .
C44 H44A 0.9900 .
C44 H44B 0.9900 .
C45 O3 1.424(4) .
C45 C46 1.500(5) .
C45 H45A 0.9900 .
C45 H45B 0.9900 .
C46 O2 1.442(4) .
C46 H46A 0.9900 .
C46 H46B 0.9900 .
C47 O2 1.426(4) .
C47 C48 1.501(5) .
C47 H47A 0.9900 .
C47 H47B 0.9900 .
C48 O1 1.443(4) .
C48 H48A 0.9900 .
C48 H48B 0.9900 .
C49 O1 1.376(4) .
C49 C50 1.383(5) .
C49 C54 1.399(5) .
C50 C51 1.383(5) .
C50 H50 0.9500 .
C51 C52 1.383(6) .
C51 H51 0.9500 .
C52 C53 1.386(5) .
C52 H52 0.9500 .
C53 C54 1.384(5) .
C53 H53 0.9500 .
C55 H55A 0.9800 .
C55 H55B 0.9800 .
C55 H55C 0.9800 .
C56 H56A 0.9800 .
C56 H56B 0.9800 .
C56 H56C 0.9800 .
C57 H57A 0.9800 .
C57 H57B 0.9800 .
C57 H57C 0.9800 .
C58 H58A 0.9800 .
C58 H58B 0.9800 .
C58 H58C 0.9800 .
C59 C60 1.533(5) .
C59 H59A 0.9900 .
C59 H59B 0.9900 .
C60 C61 1.540(6) .
C60 H60A 0.9900 .
C60 H60B 0.9900 .
C61 C62 1.495(7) .
C61 H61A 0.9900 .
C61 H61B 0.9900 .
C62 C63 1.5401(10) .
C62 H62A 0.9900 .
C62 H62B 0.9900 .
C63 C64 1.5379(10) .
C63 H63A 0.9900 .
C63 H63B 0.9900 .
C64 H64A 0.9800 .
C64 H64B 0.9800 .
C64 H64C 0.9800 .
C65 C66 1.541(6) .
C65 H65A 0.9900 .
C65 H65B 0.9900 .
C66 C67 1.549(7) .
C66 H66A 0.9900 .
C66 H66B 0.9900 .
C67 C68 1.432(9) .
C67 H67A 0.9900 .
C67 H67B 0.9900 .
C68 C69 1.582(10) .
C68 H68A 0.9900 .
C68 H68B 0.9900 .
C69 C70 1.454(10) .
C69 H69A 0.9900 .
C69 H69B 0.9900 .
C70 H70A 0.9800 .
C70 H70B 0.9800 .
C70 H70C 0.9800 .
C71 C72 1.532(5) .
C71 H71A 0.9900 .
C71 H71B 0.9900 .
C72 C73 1.510(6) .
C72 H72A 0.9900 .
C72 H72B 0.9900 .
C73 C74A 1.482(6) .
C73 H73A 0.9900 .
C73 H73B 0.9900 .
C77 C78 1.522(5) .
C77 H77A 0.9900 .
C77 H77B 0.9900 .
C78 C79 1.492(6) .
C78 H78A 0.9900 .
C78 H78B 0.9900 .
C79 C80 1.5365(10) .
C79 H79A 0.9900 .
C79 H79B 0.9900 .
C80 C81 1.5383(10) .
C80 H80A 0.9900 .
C80 H80B 0.9900 .
C81 C82 1.5380(10) .
C81 H81A 0.9900 .
C81 H81B 0.9900 .
C82 H82A 0.9800 .
C82 H82B 0.9800 .
C82 H82C 0.9800 .
C83 N5 1.377(4) .
C83 C84 1.410(4) .
C83 C102 1.472(4) .
C84 C85 1.405(4) .
C84 C103 1.492(4) .
C85 N6 1.382(4) .
C85 C86 1.464(4) .
C86 C87 1.366(5) .
C86 C138 1.507(5) .
C87 C88 1.440(4) .
C87 C147 1.505(5) .
C88 N6 1.370(4) .
C88 C89 1.391(4) .
C89 C90 1.390(4) .
C89 H89 0.9500 .
C90 N7 1.371(4) .
C90 C91 1.451(4) .
C91 C92 1.365(5) .
C91 C153 1.502(5) .
C92 C93 1.458(4) .
C92 C139 1.514(4) .
C93 N7 1.376(4) .
C93 C94 1.412(4) .
C94 C95 1.408(4) .
C94 C136 1.497(4) .
C95 N8 1.380(4) .
C95 C96 1.476(4) .
C96 C97 1.365(5) .
C96 C140 1.502(4) .
C97 C98 1.439(4) .
C97 C159 1.509(4) .
C98 N8 1.368(4) .
C98 C99 1.388(4) .
C99 C100 1.383(4) .
C99 H99 0.9500 .
C100 N5 1.363(4) .
C100 C101 1.442(4) .
C101 C102 1.360(4) .
C101 C141 1.502(4) .
C102 C137 1.500(4) .
C103 C104 1.392(5) .
C103 C108 1.410(5) .
C104 C105 1.378(5) .
C104 H104 0.9500 .
C105 C106 1.377(6) .
C105 H105 0.9500 .
C106 C107 1.385(5) .
C106 H106 0.9500 .
C107 C108 1.385(4) .
C107 H107 0.9500 .
C108 O9 1.369(4) .
C109 O9 1.438(4) .
C109 C110 1.504(5) .
C109 H10A 0.9900 .
C109 H10B 0.9900 .
C110 O10 1.421(4) .
C110 H11A 0.9900 .
C110 H11B 0.9900 .
C111 O10 1.454(4) .
C111 C112 1.513(5) .
C111 H11C 0.9900 .
C111 H11D 0.9900 .
C112 O11 1.416(4) .
C112 H11E 0.9900 .
C112 H11F 0.9900 .
C113 O11 1.426(4) .
C113 C114 1.487(5) .
C113 H11G 0.9900 .
C113 H11H 0.9900 .
C114 O12 1.442(4) .
C114 H11I 0.9900 .
C114 H11J 0.9900 .
C115 O12 1.366(4) .
C115 C116 1.367(5) .
C115 C120 1.429(5) .
C116 C117 1.408(5) .
C116 H116 0.9500 .
C117 C118 1.355(6) .
C117 H117 0.9500 .
C118 C119 1.420(5) .
C118 H118 0.9500 .
C119 C124 1.422(6) .
C119 C120 1.423(5) .
C120 C121 1.420(5) .
C121 C122 1.361(6) .
C121 H121 0.9500 .
C122 C123 1.400(6) .
C122 H122 0.9500 .
C123 C124 1.365(6) .
C123 H123 0.9500 .
C124 O13 1.367(5) .
C125 O13 1.427(5) .
C125 C126 1.486(7) .
C125 H12A 0.9900 .
C125 H12B 0.9900 .
C126 O14 1.391(6) .
C126 H12C 0.9900 .
C126 H12D 0.9900 .
C127 O14 1.413(6) .
C127 C128 1.4986(10) .
C127 H12E 0.9900 .
C127 H12F 0.9900 .
C128 O15 1.417(7) .
C128 H12G 0.9900 .
C128 H12H 0.9900 .
C131 O16 1.363(4) .
C131 C132 1.393(5) .
C131 C136 1.393(5) .
C132 C133 1.371(6) .
C132 H132 0.9500 .
C133 C134 1.392(6) .
C133 H133 0.9500 .
C134 C135 1.386(5) .
C134 H134 0.9500 .
C135 C136 1.384(5) .
C135 H135 0.9500 .
C137 H13C 0.9800 .
C137 H13D 0.9800 .
C137 H13E 0.9800 .
C138 H13F 0.9800 .
C138 H13G 0.9800 .
C138 H13H 0.9800 .
C139 H13I 0.9800 .
C139 H13J 0.9800 .
C139 H13K 0.9800 .
C140 H14A 0.9800 .
C140 H14B 0.9800 .
C140 H14C 0.9800 .
C141 C142 1.527(5) .
C141 H14D 0.9900 .
C141 H14E 0.9900 .
C142 C143 1.520(5) .
C142 H14F 0.9900 .
C142 H14G 0.9900 .
C143 C144 1.525(5) .
C143 H14H 0.9900 .
C143 H14I 0.9900 .
C144 C145 1.523(5) .
C144 H14J 0.9900 .
C144 H14K 0.9900 .
C145 C146 1.514(6) .
C145 H14L 0.9900 .
C145 H14M 0.9900 .
C146 H14N 0.9800 .
C146 H14O 0.9800 .
C146 H14P 0.9800 .
C147 C148 1.535(6) .
C147 H14Q 0.9900 .
C147 H14R 0.9900 .
C148 C149 1.526(6) .
C148 H14S 0.9900 .
C148 H14T 0.9900 .
C149 C150 1.507(6) .
C149 H14U 0.9900 .
C149 H14V 0.9900 .
C150 C151 1.534(7) .
C150 H15A 0.9900 .
C150 H15B 0.9900 .
C151 C152 1.498(7) .
C151 H15C 0.9900 .
C151 H15D 0.9900 .
C152 H15E 0.9800 .
C152 H15F 0.9800 .
C152 H15G 0.9800 .
C153 C154 1.529(5) .
C153 H15H 0.9900 .
C153 H15I 0.9900 .
C154 C155 1.518(5) .
C154 H15J 0.9900 .
C154 H15K 0.9900 .
C155 C156 1.532(6) .
C155 H15L 0.9900 .
C155 H15M 0.9900 .
C156 C157 1.510(7) .
C156 H15N 0.9900 .
C156 H15O 0.9900 .
C157 C158 1.523(7) .
C157 H15P 0.9900 .
C157 H15Q 0.9900 .
C158 H15R 0.9800 .
C158 H15S 0.9800 .
C158 H15T 0.9800 .
C159 C160 1.515(5) .
C159 H15U 0.9900 .
C159 H15V 0.9900 .
C160 C161 1.539(5) .
C160 H16A 0.9900 .
C160 H16B 0.9900 .
C161 C162 1.509(5) .
C161 H16C 0.9900 .
C161 H16D 0.9900 .
C162 C163 1.530(5) .
C162 H16E 0.9900 .
C162 H16F 0.9900 .
C163 C164 1.545(6) .
C163 H16G 0.9900 .
C163 H16H 0.9900 .
C164 H16I 0.9800 .
C164 H16J 0.9800 .
C164 H16K 0.9800 .
N1 Zn1 2.053(3) .
N2 Zn1 2.067(3) .
N3 Zn1 2.056(3) .
N4 Zn1 2.058(3) .
N5 Zn2 2.067(3) .
N6 Zn2 2.052(3) .
N7 Zn2 2.072(3) .
N8 Zn2 2.050(3) .
O2 Zn2 2.207(2) .
O10 Zn1 2.190(2) 1_655
O15 C129 1.4193(10) .
O15 C229 1.4202(10) .
O16 C130 1.417(5) .
Zn1 O10 2.190(2) 1_455
C129 C130 1.5009(10) .
C129 H29C 0.9900 .
C129 H29D 0.9900 .
C130 H30C 0.9900 .
C130 H30D 0.9900 .
C74A C75A 1.5394(10) .
C74A H74A 0.9900 .
C74A H74B 0.9900 .
C75A C76A 1.5410(10) .
C75A H75A 0.9900 .
C75A H75B 0.9900 .
C76A H76A 0.9800 .
C76A H76B 0.9800 .
C76A H76C 0.9800 .
C229 H29E 0.9900 .
C229 H29F 0.9900 .
C75B H75C 0.9900 .
C75B H75D 0.9900 .

loop_
_geom_torsion_atom_site_label_1
_geom_torsion_atom_site_label_2
_geom_torsion_atom_site_label_3
_geom_torsion_atom_site_label_4
_geom_torsion
_geom_torsion_site_symmetry_4
N1 C1 C2 C3 -12.9(5) .
C20 C1 C2 C3 167.2(3) .
N1 C1 C2 C54 161.4(3) .
C20 C1 C2 C54 -18.6(5) .
C1 C2 C3 N2 4.9(5) .
C54 C2 C3 N2 -169.3(3) .
C1 C2 C3 C4 -173.0(3) .
C54 C2 C3 C4 12.8(5) .
N2 C3 C4 C5 -1.2(4) .
C2 C3 C4 C5 176.9(3) .
N2 C3 C4 C56 -179.7(3) .
C2 C3 C4 C56 -1.5(6) .
C3 C4 C5 C6 1.9(4) .
C56 C4 C5 C6 -179.5(3) .
C3 C4 C5 C65 -176.6(3) .
C56 C4 C5 C65 1.9(6) .
C4 C5 C6 N2 -2.1(4) .
C65 C5 C6 N2 176.5(3) .
C4 C5 C6 C7 175.4(3) .
C65 C5 C6 C7 -6.0(5) .
N2 C6 C7 C8 7.6(6) .
C5 C6 C7 C8 -169.5(3) .
C6 C7 C8 N3 -0.8(6) .
C6 C7 C8 C9 172.0(3) .
N3 C8 C9 C10 4.4(4) .
C7 C8 C9 C10 -169.3(3) .
N3 C8 C9 C71 -173.7(3) .
C7 C8 C9 C71 12.6(5) .
C8 C9 C10 C11 -4.2(3) .
C71 C9 C10 C11 173.8(3) .
C8 C9 C10 C57 175.6(3) .
C71 C9 C10 C57 -6.4(5) .
C9 C10 C11 N3 2.8(4) .
C57 C10 C11 N3 -177.0(3) .
C9 C10 C11 C12 -174.4(3) .
C57 C10 C11 C12 5.8(5) .
N3 C11 C12 C13 -5.9(5) .
C10 C11 C12 C13 170.9(3) .
N3 C11 C12 C21 172.6(3) .
C10 C11 C12 C21 -10.5(5) .
C11 C12 C13 N4 8.0(5) .
C21 C12 C13 N4 -170.6(3) .
C11 C12 C13 C14 -171.2(3) .
C21 C12 C13 C14 10.3(5) .
N4 C13 C14 C15 -0.5(4) .
C12 C13 C14 C15 178.7(3) .
N4 C13 C14 C58 -176.6(3) .
C12 C13 C14 C58 2.6(6) .
C13 C14 C15 C16 0.5(3) .
C58 C14 C15 C16 177.0(3) .
C13 C14 C15 C77 -178.8(3) .
C58 C14 C15 C77 -2.3(5) .
C14 C15 C16 N4 -0.4(4) .
C77 C15 C16 N4 179.0(3) .
C14 C15 C16 C17 179.4(3) .
C77 C15 C16 C17 -1.3(5) .
N4 C16 C17 C18 3.4(6) .
C15 C16 C17 C18 -176.3(3) .
C16 C17 C18 N1 0.9(6) .
C16 C17 C18 C19 176.5(3) .
N1 C18 C19 C20 2.2(4) .
C17 C18 C19 C20 -174.0(3) .
N1 C18 C19 C59 -175.4(3) .
C17 C18 C19 C59 8.4(5) .
C18 C19 C20 C1 -0.7(4) .
C59 C19 C20 C1 176.7(3) .
C18 C19 C20 C55 -179.3(3) .
C59 C19 C20 C55 -1.9(6) .
N1 C1 C20 C19 -0.9(4) .
C2 C1 C20 C19 179.1(3) .
N1 C1 C20 C55 177.6(3) .
C2 C1 C20 C55 -2.4(6) .
C11 C12 C21 C22 -94.9(4) .
C13 C12 C21 C22 83.8(4) .
C11 C12 C21 C26 87.7(4) .
C13 C12 C21 C26 -93.6(4) .
C26 C21 C22 C23 2.2(5) .
C12 C21 C22 C23 -175.2(3) .
C21 C22 C23 C24 -0.2(5) .
C22 C23 C24 C25 -1.6(6) .
C23 C24 C25 C26 1.2(6) .
C24 C25 C26 O8 179.0(4) .
C24 C25 C26 C21 0.8(6) .
C22 C21 C26 O8 179.1(3) .
C12 C21 C26 O8 -3.5(5) .
C22 C21 C26 C25 -2.5(5) .
C12 C21 C26 C25 174.8(3) .
O8 C27 C28 O7 -168.1(4) .
O7 C29 C30 O6 173.9(3) .
O6 C31 C32 O5 63.8(4) .
O5 C33 C34 C35 179.7(3) .
C38 C33 C34 C35 1.1(6) .
C33 C34 C35 C36 0.3(6) .
C34 C35 C36 C37 -1.5(6) .
C35 C36 C37 C42 -177.6(3) .
C35 C36 C37 C38 1.4(5) .
C36 C37 C38 C39 -179.2(3) .
C42 C37 C38 C39 -0.2(5) .
C36 C37 C38 C33 0.0(5) .
C42 C37 C38 C33 178.9(3) .
C34 C33 C38 C39 178.0(3) .
O5 C33 C38 C39 -0.8(5) .
C34 C33 C38 C37 -1.2(5) .
O5 C33 C38 C37 -180.0(3) .
C37 C38 C39 C40 2.1(5) .
C33 C38 C39 C40 -177.0(3) .
C38 C39 C40 C41 -1.8(6) .
C39 C40 C41 C42 -0.5(6) .
C40 C41 C42 O4 -178.8(3) .
C40 C41 C42 C37 2.4(5) .
C36 C37 C42 O4 -2.0(5) .
C38 C37 C42 O4 179.0(3) .
C36 C37 C42 C41 176.9(3) .
C38 C37 C42 C41 -2.1(5) .
O4 C43 C44 O3 61.6(4) .
O3 C45 C46 O2 -67.5(4) .
O2 C47 C48 O1 -79.7(3) .
O1 C49 C50 C51 179.5(3) .
C54 C49 C50 C51 -0.2(5) .
C49 C50 C51 C52 -0.1(6) .
C50 C51 C52 C53 0.4(7) .
C51 C52 C53 C54 -0.5(7) .
C52 C53 C54 C49 0.3(6) .
C52 C53 C54 C2 179.7(4) .
O1 C49 C54 C53 -179.6(3) .
C50 C49 C54 C53 0.1(5) .
O1 C49 C54 C2 1.0(5) .
C50 C49 C54 C2 -179.3(3) .
C3 C2 C54 C53 91.3(4) .
C1 C2 C54 C53 -83.3(4) .
C3 C2 C54 C49 -89.3(4) .
C1 C2 C54 C49 96.1(4) .
C20 C19 C59 C60 -98.0(4) .
C18 C19 C59 C60 79.1(4) .
C19 C59 C60 C61 -161.7(3) .
C59 C60 C61 C62 74.8(5) .
C60 C61 C62 C63 -176.1(4) .
C61 C62 C63 C64 -68.1(6) .
C4 C5 C65 C66 100.0(5) .
C6 C5 C65 C66 -78.3(5) .
C5 C65 C66 C67 -176.9(4) .
C65 C66 C67 C68 84.4(7) .
C66 C67 C68 C69 177.6(6) .
C67 C68 C69 C70 -175.5(7) .
C10 C9 C71 C72 -98.6(4) .
C8 C9 C71 C72 79.1(4) .
C9 C71 C72 C73 65.1(4) .
C71 C72 C73 C74A 177.9(4) .
C14 C15 C77 C78 89.1(4) .
C16 C15 C77 C78 -90.1(4) .
C15 C77 C78 C79 -174.2(3) .
C77 C78 C79 C80 66.2(6) .
C78 C79 C80 C81 49.8(7) .
C79 C80 C81 C82 72.0(7) .
N5 C83 C84 C85 5.2(5) .
C102 C83 C84 C85 179.9(3) .
N5 C83 C84 C103 -178.1(3) .
C102 C83 C84 C103 -3.4(5) .
C83 C84 C85 N6 10.2(5) .
C103 C84 C85 N6 -166.6(3) .
C83 C84 C85 C86 -172.5(3) .
C103 C84 C85 C86 10.7(5) .
N6 C85 C86 C87 4.3(4) .
C84 C85 C86 C87 -173.4(3) .
N6 C85 C86 C138 -168.6(3) .
C84 C85 C86 C138 13.8(5) .
C85 C86 C87 C88 -2.5(4) .
C138 C86 C87 C88 170.8(3) .
C85 C86 C87 C147 -178.2(3) .
C138 C86 C87 C147 -4.9(6) .
C86 C87 C88 N6 -0.1(4) .
C147 C87 C88 N6 175.7(3) .
C86 C87 C88 C89 179.7(3) .
C147 C87 C88 C89 -4.5(5) .
N6 C88 C89 C90 -9.0(5) .
C87 C88 C89 C90 171.2(3) .
C88 C89 C90 N7 -3.3(5) .
C88 C89 C90 C91 177.1(3) .
N7 C90 C91 C92 1.2(4) .
C89 C90 C91 C92 -179.2(3) .
N7 C90 C91 C153 -176.8(3) .
C89 C90 C91 C153 2.8(5) .
C90 C91 C92 C93 -2.3(3) .
C153 C91 C92 C93 175.5(3) .
C90 C91 C92 C139 176.4(3) .
C153 C91 C92 C139 -5.8(5) .
C91 C92 C93 N7 2.8(3) .
C139 C92 C93 N7 -175.8(3) .
C91 C92 C93 C94 -174.9(3) .
C139 C92 C93 C94 6.4(5) .
N7 C93 C94 C95 1.4(5) .
C92 C93 C94 C95 178.8(3) .
N7 C93 C94 C136 179.7(3) .
C92 C93 C94 C136 -2.9(5) .
C93 C94 C95 N8 13.1(5) .
C136 C94 C95 N8 -165.3(3) .
C93 C94 C95 C96 -168.5(3) .
C136 C94 C95 C96 13.1(5) .
N8 C95 C96 C97 0.9(4) .
C94 C95 C96 C97 -177.7(3) .
N8 C95 C96 C140 -174.0(3) .
C94 C95 C96 C140 7.5(5) .
C95 C96 C97 C98 0.6(4) .
C140 C96 C97 C98 175.8(3) .
C95 C96 C97 C159 -177.3(3) .
C140 C96 C97 C159 -2.1(6) .
C96 C97 C98 N8 -2.0(4) .
C159 C97 C98 N8 176.1(3) .
C96 C97 C98 C99 173.2(3) .
C159 C97 C98 C99 -8.7(5) .
N8 C98 C99 C100 -8.3(6) .
C97 C98 C99 C100 177.1(3) .
C98 C99 C100 N5 -9.9(6) .
C98 C99 C100 C101 174.9(3) .
N5 C100 C101 C102 -4.1(4) .
C99 C100 C101 C102 171.7(3) .
N5 C100 C101 C141 172.5(3) .
C99 C100 C101 C141 -11.7(5) .
C100 C101 C102 C83 2.3(3) .
C141 C101 C102 C83 -173.9(3) .
C100 C101 C102 C137 -173.1(3) .
C141 C101 C102 C137 10.6(5) .
N5 C83 C102 C101 0.1(3) .
C84 C83 C102 C101 -175.1(3) .
N5 C83 C102 C137 175.1(3) .
C84 C83 C102 C137 -0.1(5) .
C85 C84 C103 C104 80.6(4) .
C83 C84 C103 C104 -96.4(4) .
C85 C84 C103 C108 -100.6(4) .
C83 C84 C103 C108 82.4(4) .
C108 C103 C104 C105 1.1(5) .
C84 C103 C104 C105 -180.0(3) .
C103 C104 C105 C106 -0.3(6) .
C104 C105 C106 C107 0.0(6) .
C105 C106 C107 C108 -0.6(6) .
C106 C107 C108 O9 179.8(3) .
C106 C107 C108 C103 1.5(5) .
C104 C103 C108 O9 179.8(3) .
C84 C103 C108 O9 1.0(4) .
C104 C103 C108 C107 -1.7(5) .
C84 C103 C108 C107 179.4(3) .
O9 C109 C110 O10 -77.5(3) .
O10 C111 C112 O11 -68.7(4) .
O11 C113 C114 O12 59.9(4) .
O12 C115 C116 C117 179.8(4) .
C120 C115 C116 C117 0.3(6) .
C115 C116 C117 C118 0.6(6) .
C116 C117 C118 C119 0.6(7) .
C117 C118 C119 C124 174.5(4) .
C117 C118 C119 C120 -2.6(6) .
C118 C119 C120 C121 -179.5(4) .
C124 C119 C120 C121 3.2(6) .
C118 C119 C120 C115 3.4(6) .
C124 C119 C120 C115 -173.9(4) .
O12 C115 C120 C121 1.1(5) .
C116 C115 C120 C121 -179.3(4) .
O12 C115 C120 C119 178.1(3) .
C116 C115 C120 C119 -2.3(6) .
C119 C120 C121 C122 -1.9(6) .
C115 C120 C121 C122 175.1(4) .
C120 C121 C122 C123 -1.1(6) .
C121 C122 C123 C124 2.8(7) .
C122 C123 C124 O13 178.1(4) .
C122 C123 C124 C119 -1.4(7) .
C118 C119 C124 C123 -178.8(4) .
C120 C119 C124 C123 -1.6(6) .
C118 C119 C124 O13 1.7(6) .
C120 C119 C124 O13 178.9(3) .
O13 C125 C126 O14 -68.4(5) .
O14 C127 C128 O15 76.6(7) .
O16 C131 C132 C133 -179.5(4) .
C136 C131 C132 C133 2.0(6) .
C131 C132 C133 C134 0.9(6) .
C132 C133 C134 C135 -2.6(6) .
C133 C134 C135 C136 1.5(5) .
C134 C135 C136 C131 1.3(5) .
C134 C135 C136 C94 -175.4(3) .
O16 C131 C136 C135 178.3(3) .
C132 C131 C136 C135 -3.0(5) .
O16 C131 C136 C94 -5.1(5) .
C132 C131 C136 C94 173.6(3) .
C95 C94 C136 C135 74.6(4) .
C93 C94 C136 C135 -103.9(4) .
C95 C94 C136 C131 -102.0(4) .
C93 C94 C136 C131 79.6(4) .
C102 C101 C141 C142 105.0(4) .
C100 C101 C141 C142 -70.8(4) .
C101 C141 C142 C143 170.6(3) .
C141 C142 C143 C144 179.7(3) .
C142 C143 C144 C145 -176.2(3) .
C143 C144 C145 C146 -179.2(4) .
C86 C87 C147 C148 83.6(4) .
C88 C87 C147 C148 -91.3(4) .
C87 C147 C148 C149 81.1(4) .
C147 C148 C149 C150 -178.1(4) .
C148 C149 C150 C151 -175.0(4) .
C149 C150 C151 C152 179.3(5) .
C92 C91 C153 C154 -93.5(4) .
C90 C91 C153 C154 83.9(4) .
C91 C153 C154 C155 68.4(4) .
C153 C154 C155 C156 -179.0(3) .
C154 C155 C156 C157 -179.3(4) .
C155 C156 C157 C158 -179.8(5) .
C96 C97 C159 C160 -101.8(4) .
C98 C97 C159 C160 80.6(4) .
C97 C159 C160 C161 -165.2(3) .
C159 C160 C161 C162 176.1(3) .
C160 C161 C162 C163 -173.5(3) .
C161 C162 C163 C164 71.3(5) .
C17 C18 N1 C1 173.4(3) .
C19 C18 N1 C1 -2.8(4) .
C17 C18 N1 Zn1 -1.2(5) .
C19 C18 N1 Zn1 -177.4(2) .
C2 C1 N1 C18 -177.7(3) .
C20 C1 N1 C18 2.3(3) .
C2 C1 N1 Zn1 -3.4(4) .
C20 C1 N1 Zn1 176.6(2) .
C7 C6 N2 C3 -176.2(3) .
C5 C6 N2 C3 1.3(3) .
C7 C6 N2 Zn1 -12.4(4) .
C5 C6 N2 Zn1 165.1(2) .
C2 C3 N2 C6 -178.3(3) .
C4 C3 N2 C6 -0.1(3) .
C2 C3 N2 Zn1 18.3(4) .
C4 C3 N2 Zn1 -163.5(2) .
C7 C8 N3 C11 171.1(3) .
C9 C8 N3 C11 -2.5(3) .
C7 C8 N3 Zn1 0.0(4) .
C9 C8 N3 Zn1 -173.6(2) .
C12 C11 N3 C8 177.2(3) .
C10 C11 N3 C8 -0.1(3) .
C12 C11 N3 Zn1 -12.0(4) .
C10 C11 N3 Zn1 170.6(2) .
C12 C13 N4 C16 -178.9(3) .
C14 C13 N4 C16 0.3(3) .
C12 C13 N4 Zn1 8.2(5) .
C14 C13 N4 Zn1 -172.6(2) .
C17 C16 N4 C13 -179.7(3) .
C15 C16 N4 C13 0.0(3) .
C17 C16 N4 Zn1 -6.5(4) .
C15 C16 N4 Zn1 173.2(2) .
C99 C100 N5 C83 -171.7(3) .
C101 C100 N5 C83 4.1(3) .
C99 C100 N5 Zn2 21.6(4) .
C101 C100 N5 Zn2 -162.6(2) .
C84 C83 N5 C100 173.0(3) .
C102 C83 N5 C100 -2.6(3) .
C84 C83 N5 Zn2 -21.6(4) .
C102 C83 N5 Zn2 162.9(2) .
C89 C88 N6 C85 -177.0(3) .
C87 C88 N6 C85 2.8(3) .
C89 C88 N6 Zn2 5.0(4) .
C87 C88 N6 Zn2 -175.2(2) .
C84 C85 N6 C88 173.4(3) .
C86 C85 N6 C88 -4.3(3) .
C84 C85 N6 Zn2 -8.8(4) .
C86 C85 N6 Zn2 173.5(2) .
C89 C90 N7 C93 -179.0(3) .
C91 C90 N7 C93 0.6(3) .
C89 C90 N7 Zn2 16.8(4) .
C91 C90 N7 Zn2 -163.6(2) .
C94 C93 N7 C90 175.8(3) .
C92 C93 N7 C90 -2.1(3) .
C94 C93 N7 Zn2 -21.1(4) .
C92 C93 N7 Zn2 161.0(2) .
C99 C98 N8 C95 -172.7(3) .
C97 C98 N8 C95 2.5(3) .
C99 C98 N8 Zn2 10.7(5) .
C97 C98 N8 Zn2 -174.1(2) .
C94 C95 N8 C98 176.5(3) .
C96 C95 N8 C98 -2.1(3) .
C94 C95 N8 Zn2 -7.1(4) .
C96 C95 N8 Zn2 174.3(2) .
C50 C49 O1 C48 3.0(5) .
C54 C49 O1 C48 -177.3(3) .
C47 C48 O1 C49 172.4(3) .
C48 C47 O2 C46 81.8(3) .
C48 C47 O2 Zn2 -89.3(3) .
C45 C46 O2 C47 85.4(4) .
C45 C46 O2 Zn2 -103.6(3) .
C46 C45 O3 C44 -74.8(4) .
C43 C44 O3 C45 -175.8(3) .
C41 C42 O4 C43 9.8(5) .
C37 C42 O4 C43 -171.4(3) .
C44 C43 O4 C42 74.5(4) .
C34 C33 O5 C32 -5.1(5) .
C38 C33 O5 C32 173.6(3) .
C31 C32 O5 C33 178.2(3) .
C32 C31 O6 C30 -100.1(4) .
C29 C30 O6 C31 -177.1(3) .
C27 C28 O7 C29 -116.7(5) .
C30 C29 O7 C28 81.4(5) .
C25 C26 O8 C27 7.2(6) .
C21 C26 O8 C27 -174.6(3) .
C28 C27 O8 C26 78.1(5) .
C107 C108 O9 C109 11.2(5) .
C103 C108 O9 C109 -170.5(3) .
C110 C109 O9 C108 175.3(3) .
C109 C110 O10 C111 80.8(4) .
C109 C110 O10 Zn1 -104.2(3) 1_655
C112 C111 O10 C110 80.1(4) .
C112 C111 O10 Zn1 -94.9(3) 1_655
C111 C112 O11 C113 -80.8(4) .
C114 C113 O11 C112 170.2(3) .
C116 C115 O12 C114 17.0(5) .
C120 C115 O12 C114 -163.4(3) .
C113 C114 O12 C115 66.9(4) .
C123 C124 O13 C125 18.6(6) .
C119 C124 O13 C125 -161.9(4) .
C126 C125 O13 C124 174.2(4) .
C125 C126 O14 C127 -178.3(4) .
C128 C127 O14 C126 -162.3(5) .
C127 C128 O15 C129 -102.4(8) .
C127 C128 O15 C229 -61.3(11) .
C132 C131 O16 C130 27.4(6) .
C136 C131 O16 C130 -154.0(3) .
C18 N1 Zn1 N3 -85.8(5) .
C1 N1 Zn1 N3 100.8(5) .
C18 N1 Zn1 N4 -1.2(3) .
C1 N1 Zn1 N4 -174.6(3) .
C18 N1 Zn1 N2 -169.4(3) .
C1 N1 Zn1 N2 17.2(3) .
C18 N1 Zn1 O10 94.9(3) 1_455
C1 N1 Zn1 O10 -78.5(3) 1_455
C8 N3 Zn1 N1 -86.3(5) .
C11 N3 Zn1 N1 104.5(5) .
C8 N3 Zn1 N4 -171.5(2) .
C11 N3 Zn1 N4 19.3(3) .
C8 N3 Zn1 N2 -3.3(2) .
C11 N3 Zn1 N2 -172.5(3) .
C8 N3 Zn1 O10 93.0(2) 1_455
C11 N3 Zn1 O10 -76.2(3) 1_455
C13 N4 Zn1 N1 176.5(3) .
C16 N4 Zn1 N1 4.8(3) .
C13 N4 Zn1 N3 -17.6(3) .
C16 N4 Zn1 N3 170.8(3) .
C13 N4 Zn1 N2 -101.4(5) .
C16 N4 Zn1 N2 87.0(6) .
C13 N4 Zn1 O10 77.0(3) 1_455
C16 N4 Zn1 O10 -94.6(3) 1_455
C6 N2 Zn1 N1 175.1(3) .
C3 N2 Zn1 N1 -24.1(3) .
C6 N2 Zn1 N3 9.1(3) .
C3 N2 Zn1 N3 169.8(3) .
C6 N2 Zn1 N4 92.4(5) .
C3 N2 Zn1 N4 -106.8(5) .
C6 N2 Zn1 O10 -86.0(3) 1_455
C3 N2 Zn1 O10 74.8(3) 1_455
C98 N8 Zn2 N6 84.1(4) .
C95 N8 Zn2 N6 -91.7(4) .
C98 N8 Zn2 N5 -0.1(3) .
C95 N8 Zn2 N5 -176.0(3) .
C98 N8 Zn2 N7 169.3(3) .
C95 N8 Zn2 N7 -6.6(3) .
C98 N8 Zn2 O2 -97.0(3) .
C95 N8 Zn2 O2 87.1(3) .
C88 N6 Zn2 N8 89.4(4) .
C85 N6 Zn2 N8 -88.1(4) .
C88 N6 Zn2 N5 174.5(2) .
C85 N6 Zn2 N5 -3.0(3) .
C88 N6 Zn2 N7 5.1(2) .
C85 N6 Zn2 N7 -172.4(3) .
C88 N6 Zn2 O2 -89.5(2) .
C85 N6 Zn2 O2 93.1(3) .
C100 N5 Zn2 N8 -14.8(2) .
C83 N5 Zn2 N8 -178.2(3) .
C100 N5 Zn2 N6 -178.7(2) .
C83 N5 Zn2 N6 17.9(3) .
C100 N5 Zn2 N7 -96.1(6) .
C83 N5 Zn2 N7 100.4(6) .
C100 N5 Zn2 O2 85.6(2) .
C83 N5 Zn2 O2 -77.9(3) .
C90 N7 Zn2 N8 -179.1(2) .
C93 N7 Zn2 N8 20.2(2) .
C90 N7 Zn2 N6 -15.2(2) .
C93 N7 Zn2 N6 -175.9(2) .
C90 N7 Zn2 N5 -97.2(6) .
C93 N7 Zn2 N5 102.1(6) .
C90 N7 Zn2 O2 81.1(2) .
C93 N7 Zn2 O2 -79.6(2) .
C47 O2 Zn2 N8 -34.5(2) .
C46 O2 Zn2 N8 154.9(2) .
C47 O2 Zn2 N6 145.2(2) .
C46 O2 Zn2 N6 -25.4(2) .
C47 O2 Zn2 N5 -127.7(2) .
C46 O2 Zn2 N5 61.6(2) .
C47 O2 Zn2 N7 52.6(2) .
C46 O2 Zn2 N7 -118.1(2) .
C229 O15 C129 C130 61.8(6) .
C128 O15 C129 C130 170.3(6) .
C131 O16 C130 C129 -93.7(6) .
O15 C129 C130 O16 151.1(7) .
C72 C73 C74A C75A -102.1(10) .
C73 C74A C75A C76A -152.6(8) .
